data_4118746
loop_
_publ_author_name
'Yusuke Mitsushige'
'Shigeru Yamaguchi'
'Byung Sun Lee'
'Young Mo Sung'
'Susanne Kuhri'
'Christoph A. Schierl'
'Dirk M. Guldi'
'Dongho Kim'
'Yutaka Matsuo'

_publ_section_title
;
 Synthesis of Thieno-Bridged Porphyrins: Changing the Antiaromatic
 Contribution by the Direction of the Thiophene Ring
;
_journal_name_full 'Journal of the American Chemical Society'
_journal_page_first 16540
_journal_page_last 16543
_journal_paper_doi 10.1021/ja3082999
_journal_volume 134
_journal_year 2012
_chemical_formula_sum 'C74 H88 N4 O2 S Zn'
_chemical_formula_weight 1162.91
_chemical_name_systematic
; 
 ? 
;
_space_group_IT_number 2
_symmetry_cell_setting triclinic
_symmetry_Int_Tables_number 2
_symmetry_space_group_name_Hall '-P 1'
_symmetry_space_group_name_H-M 'P -1'
_atom_sites_solution_hydrogens geom
_atom_sites_solution_primary direct
_atom_sites_solution_secondary difmap
_audit_creation_method SHELXL-97
_cell_angle_alpha 63.1800(10)
_cell_angle_beta 77.6850(10)
_cell_angle_gamma 82.0220(10)
_cell_formula_units_Z 2
_cell_length_a 9.3691(2)
_cell_length_b 18.3238(3)
_cell_length_c 20.9081(4)
_cell_measurement_temperature 123(2)
_cell_volume 3125.89(11)
_computing_structure_refinement 'SHELXL-97 (Sheldrick, 1997)'
_computing_structure_solution 'SHELXS-97 (Sheldrick, 1990)'
_diffrn_ambient_temperature 123(2)
_diffrn_measured_fraction_theta_full 0.987
_diffrn_measured_fraction_theta_max 0.987
_diffrn_radiation_monochromator graphite
_diffrn_radiation_source 'fine-focus sealed tube'
_diffrn_radiation_type CuK\a
_diffrn_radiation_wavelength 1.54187
_diffrn_reflns_av_R_equivalents 0.0669
_diffrn_reflns_av_sigmaI/netI 0.0932
_diffrn_reflns_limit_h_max 11
_diffrn_reflns_limit_h_min -11
_diffrn_reflns_limit_k_max 21
_diffrn_reflns_limit_k_min -21
_diffrn_reflns_limit_l_max 24
_diffrn_reflns_limit_l_min -24
_diffrn_reflns_number 20123
_diffrn_reflns_theta_full 66.60
_diffrn_reflns_theta_max 66.60
_diffrn_reflns_theta_min 4.33
_exptl_absorpt_coefficient_mu 1.233
_exptl_absorpt_correction_T_max 0.9409
_exptl_absorpt_correction_T_min 0.8866
_exptl_absorpt_correction_type none
_exptl_crystal_colour green
_exptl_crystal_density_diffrn 1.236
_exptl_crystal_description prism
_exptl_crystal_F_000 1244
_exptl_crystal_size_max 0.10
_exptl_crystal_size_mid 0.10
_exptl_crystal_size_min 0.05
_refine_diff_density_max 1.093
_refine_diff_density_min -0.876
_refine_diff_density_rms 0.094
_refine_ls_extinction_method SHELXL
_refine_ls_goodness_of_fit_ref 1.110
_refine_ls_hydrogen_treatment constr
_refine_ls_matrix_type full
_refine_ls_number_parameters 1319
_refine_ls_number_reflns 10893
_refine_ls_number_restraints 3258
_refine_ls_restrained_S_all 1.004
_refine_ls_R_factor_all 0.1639
_refine_ls_R_factor_gt 0.1109
_refine_ls_shift/su_max 0.038
_refine_ls_shift/su_mean 0.001
_refine_ls_structure_factor_coef Fsqd
_refine_ls_weighting_details 'calc w=1/[\s^2^(Fo^2^)+(0.2000P)^2^+0.0000P] where P=(Fo^2^+2Fc^2^)/3'
_refine_ls_weighting_scheme calc
_refine_ls_wR_factor_gt 0.3012
_refine_ls_wR_factor_ref 0.3623
_reflns_number_gt 5028
_reflns_number_total 10893
_reflns_threshold_expression >2sigma(I)
_cod_data_source_file ja3082999_si_003.cif
_cod_data_source_block shelxl
_cod_original_cell_volume 3125.89(10)
_cod_database_code 4118746

loop_
_symmetry_equiv_pos_as_xyz
'x, y, z'
'-x, -y, -z'

loop_
_atom_site_label
_atom_site_type_symbol
_atom_site_fract_x
_atom_site_fract_y
_atom_site_fract_z
_atom_site_U_iso_or_equiv
_atom_site_adp_type
_atom_site_occupancy
_atom_site_symmetry_multiplicity
_atom_site_calc_flag
_atom_site_refinement_flags
_atom_site_disorder_assembly
_atom_site_disorder_group
C1 C 0.4489(14) 0.4302(7) -0.0392(5) 0.064(3) Uani 0.5361(17) 1 d PDU A 1
C2 C 0.4800(13) 0.4626(7) -0.1182(6) 0.063(3) Uani 0.5361(17) 1 d PDU A 1
C3 C 0.5972(14) 0.4102(7) -0.1273(6) 0.060(3) Uani 0.5361(17) 1 d PDU A 1
H217 H 0.6518 0.4127 -0.1721 0.072 Uiso 0.5361(17) 1 calc PR A 1
C4 C 0.6182(12) 0.3528(7) -0.0567(5) 0.051(3) Uani 0.5361(17) 1 d PDU A 1
C7 C 0.8969(14) 0.1666(8) 0.0408(7) 0.054(3) Uani 0.5361(17) 1 d PDU A 1
H186 H 0.9653 0.1522 0.0072 0.065 Uiso 0.5361(17) 1 calc PR A 1
C8 C 0.8866(13) 0.1354(8) 0.1103(7) 0.055(3) Uani 0.5361(17) 1 d PDU A 1
H187 H 0.9496 0.0932 0.1383 0.066 Uiso 0.5361(17) 1 calc PR A 1
C9 C 0.7649(11) 0.1749(7) 0.1384(5) 0.046(2) Uani 0.5361(17) 1 d PDU A 1
C10 C 0.7180(11) 0.1556(7) 0.2133(6) 0.054(3) Uani 0.5361(17) 1 d PDU A 1
C11 C 0.6150(10) 0.1990(7) 0.2387(5) 0.052(3) Uani 0.5361(17) 1 d PDU A 1
C12 C 0.5653(14) 0.1820(9) 0.3146(7) 0.063(3) Uani 0.5361(17) 1 d PDU A 1
H212 H 0.6102 0.1430 0.3541 0.075 Uiso 0.5361(17) 1 calc PR A 1
C13 C 0.4390(16) 0.2330(8) 0.3206(7) 0.064(4) Uani 0.5361(17) 1 d PDU A 1
H269 H 0.3846 0.2307 0.3652 0.077 Uiso 0.5361(17) 1 calc PR A 1
C16 C 0.2532(11) 0.3942(6) 0.1790(5) 0.062(3) Uani 0.5361(17) 1 d PDU A 1
C17 C 0.1406(13) 0.4622(7) 0.1573(6) 0.057(3) Uani 0.5361(17) 1 d PDU A 1
H210 H 0.0704 0.4776 0.1897 0.069 Uiso 0.5361(17) 1 calc PR A 1
C18 C 0.1542(12) 0.4986(7) 0.0842(6) 0.055(3) Uani 0.5361(17) 1 d PDU A 1
H191 H 0.0946 0.5441 0.0574 0.066 Uiso 0.5361(17) 1 calc PR A 1
C19 C 0.2693(12) 0.4598(7) 0.0526(5) 0.058(3) Uani 0.5361(17) 1 d PDU A 1
C20 C 0.3258(14) 0.4766(7) -0.0161(6) 0.060(3) Uani 0.5361(17) 1 d PDU A 1
C21 C 0.8566(8) 0.2772(5) -0.1059(4) 0.059(3) Uani 0.5361(17) 1 d PGDU A 1
C22 C 0.8074(9) 0.2317(5) -0.1344(5) 0.077(5) Uani 0.5361(17) 1 d PGDU A 1
H1 H 0.7193 0.2037 -0.1112 0.093 Uiso 0.5361(17) 1 calc PR A 1
C23 C 0.8871(12) 0.2273(6) -0.1969(5) 0.075(3) Uani 0.5361(17) 1 d PGDU A 1
C24 C 1.0160(11) 0.2683(6) -0.2308(5) 0.077(4) Uani 0.5361(17) 1 d PGDU A 1
H2 H 1.0705 0.2653 -0.2735 0.093 Uiso 0.5361(17) 1 calc PR A 1
C25 C 1.0652(9) 0.3137(6) -0.2023(5) 0.067(4) Uani 0.5361(17) 1 d PGDU A 1
C26 C 0.9855(9) 0.3182(5) -0.1399(5) 0.060(3) Uani 0.5361(17) 1 d PGDU A 1
H3 H 1.0191 0.3492 -0.1204 0.072 Uiso 0.5361(17) 1 calc PR A 1
C27 C 0.8227(15) 0.1730(8) -0.2297(7) 0.088(4) Uani 0.5361(17) 1 d PDU A 1
C28 C 0.8159(13) 0.0852(6) -0.1683(6) 0.096(3) Uani 0.5361(17) 1 d PDU A 1
H19 H 0.9054 0.0708 -0.1471 0.143 Uiso 0.5361(17) 1 calc PR A 1
H20 H 0.8071 0.0470 -0.1881 0.143 Uiso 0.5361(17) 1 calc PR A 1
H21 H 0.7310 0.0818 -0.1306 0.143 Uiso 0.5361(17) 1 calc PR A 1
C29 C 0.6860(10) 0.2092(7) -0.2548(6) 0.089(3) Uani 0.5361(17) 1 d PDU A 1
H22 H 0.6103 0.2054 -0.2132 0.134 Uiso 0.5361(17) 1 calc PR A 1
H23 H 0.6568 0.1800 -0.2789 0.134 Uiso 0.5361(17) 1 calc PR A 1
H24 H 0.6984 0.2669 -0.2892 0.134 Uiso 0.5361(17) 1 calc PR A 1
C30 C 0.9449(14) 0.1716(8) -0.2956(7) 0.115(4) Uani 0.5361(17) 1 d PDU A 1
H25 H 0.9538 0.2271 -0.3352 0.172 Uiso 0.5361(17) 1 calc PR A 1
H26 H 0.9169 0.1352 -0.3131 0.172 Uiso 0.5361(17) 1 calc PR A 1
H27 H 1.0390 0.1517 -0.2787 0.172 Uiso 0.5361(17) 1 calc PR A 1
C31 C 1.2003(14) 0.3531(7) -0.2386(7) 0.072(4) Uani 0.5361(17) 1 d PDU A 1
C32 C 1.2047(11) 0.4083(6) -0.3194(5) 0.078(3) Uani 0.5361(17) 1 d PDU A 1
H28 H 1.1836 0.3767 -0.3433 0.118 Uiso 0.5361(17) 1 calc PR A 1
H29 H 1.3021 0.4302 -0.3412 0.118 Uiso 0.5361(17) 1 calc PR A 1
H30 H 1.1313 0.4536 -0.3257 0.118 Uiso 0.5361(17) 1 calc PR A 1
C33 C 1.3330(10) 0.2918(6) -0.2284(7) 0.088(3) Uani 0.5361(17) 1 d PDU A 1
H31 H 1.3365 0.2631 -0.2586 0.132 Uiso 0.5361(17) 1 calc PR A 1
H32 H 1.3243 0.2519 -0.1772 0.132 Uiso 0.5361(17) 1 calc PR A 1
H33 H 1.4228 0.3211 -0.2429 0.132 Uiso 0.5361(17) 1 calc PR A 1
C34 C 1.2309(11) 0.4135(6) -0.2073(6) 0.076(3) Uani 0.5361(17) 1 d PDU A 1
H34 H 1.3244 0.4389 -0.2332 0.114 Uiso 0.5361(17) 1 calc PR A 1
H35 H 1.2351 0.3824 -0.1553 0.114 Uiso 0.5361(17) 1 calc PR A 1
H36 H 1.1521 0.4561 -0.2142 0.114 Uiso 0.5361(17) 1 calc PR A 1
C35 C 0.7950(8) 0.0863(4) 0.2679(4) 0.064(4) Uani 0.5361(17) 1 d PGDU A 1
C36 C 0.7242(7) 0.0143(5) 0.3141(4) 0.046(3) Uani 0.5361(17) 1 d PGDU A 1
H227 H 0.6289 0.0080 0.3090 0.055 Uiso 0.5361(17) 1 calc PR A 1
C37 C 0.7928(8) -0.0484(4) 0.3678(4) 0.056(3) Uani 0.5361(17) 1 d PGDU A 1
C38 C 0.9322(9) -0.0391(5) 0.3753(5) 0.054(3) Uani 0.5361(17) 1 d PGDU A 1
H228 H 0.9797 -0.0825 0.4114 0.065 Uiso 0.5361(17) 1 calc PR A 1
C39 C 1.0032(6) 0.0341(4) 0.3299(5) 0.060(4) Uani 0.5361(17) 1 d PGDU A 1
C40 C 0.9343(6) 0.0965(4) 0.2762(4) 0.056(4) Uani 0.5361(17) 1 d PGDU A 1
H229 H 0.9816 0.1462 0.2450 0.068 Uiso 0.5361(17) 1 calc PR A 1
C41 C 0.7087(11) -0.1241(6) 0.4201(6) 0.067(4) Uani 0.5361(17) 1 d PDU A 1
C42 C 0.6581(11) -0.1640(7) 0.3782(6) 0.059(3) Uani 0.5361(17) 1 d PDU A 1
H230 H 0.6047 -0.2129 0.4128 0.089 Uiso 0.5361(17) 1 calc PR A 1
H231 H 0.7436 -0.1796 0.3499 0.089 Uiso 0.5361(17) 1 calc PR A 1
H232 H 0.5939 -0.1249 0.3453 0.089 Uiso 0.5361(17) 1 calc PR A 1
C43 C 0.8052(15) -0.1900(8) 0.4744(8) 0.083(5) Uani 0.5361(17) 1 d PDU A 1
H233 H 0.7487 -0.2384 0.5065 0.125 Uiso 0.5361(17) 1 calc PR A 1
H234 H 0.8350 -0.1672 0.5036 0.125 Uiso 0.5361(17) 1 calc PR A 1
H235 H 0.8924 -0.2055 0.4469 0.125 Uiso 0.5361(17) 1 calc PR A 1
C44 C 0.5743(15) -0.1031(9) 0.4660(7) 0.073(5) Uani 0.5361(17) 1 d PDU A 1
H236 H 0.5214 -0.1527 0.4985 0.109 Uiso 0.5361(17) 1 calc PR A 1
H237 H 0.5100 -0.0627 0.4339 0.109 Uiso 0.5361(17) 1 calc PR A 1
H238 H 0.6053 -0.0802 0.4948 0.109 Uiso 0.5361(17) 1 calc PR A 1
C45 C 1.1570(10) 0.0451(6) 0.3386(6) 0.069(4) Uani 0.5361(17) 1 d PDU A 1
C46 C 1.1431(17) 0.0781(10) 0.3947(8) 0.142(6) Uani 0.5361(17) 1 d PDU A 1
H239 H 1.2407 0.0862 0.3996 0.213 Uiso 0.5361(17) 1 calc PR A 1
H240 H 1.0931 0.0390 0.4416 0.213 Uiso 0.5361(17) 1 calc PR A 1
H241 H 1.0864 0.1306 0.3789 0.213 Uiso 0.5361(17) 1 calc PR A 1
C47 C 1.2468(18) -0.0406(9) 0.3657(10) 0.168(8) Uani 0.5361(17) 1 d PDU A 1
H242 H 1.3447 -0.0330 0.3706 0.251 Uiso 0.5361(17) 1 calc PR A 1
H243 H 1.2553 -0.0628 0.3302 0.251 Uiso 0.5361(17) 1 calc PR A 1
H244 H 1.1958 -0.0788 0.4128 0.251 Uiso 0.5361(17) 1 calc PR A 1
C48 C 1.2451(16) 0.1068(9) 0.2666(7) 0.135(7) Uani 0.5361(17) 1 d PDU A 1
H245 H 1.3412 0.1122 0.2750 0.203 Uiso 0.5361(17) 1 calc PR A 1
H246 H 1.1918 0.1603 0.2501 0.203 Uiso 0.5361(17) 1 calc PR A 1
H247 H 1.2576 0.0869 0.2294 0.203 Uiso 0.5361(17) 1 calc PR A 1
C49 C 0.1978(11) 0.3641(6) 0.2949(6) 0.059(3) Uani 0.5361(17) 1 d PDU A 1
C50 C 0.0577(10) 0.3347(6) 0.3247(6) 0.060(3) Uani 0.5361(17) 1 d PDU A 1
H7 H 0.0179 0.3063 0.3047 0.072 Uiso 0.5361(17) 1 calc PR A 1
C51 C -0.0271(11) 0.3467(6) 0.3853(6) 0.065(3) Uani 0.5361(17) 1 d PDU A 1
C52 C 0.0346(10) 0.3903(6) 0.4126(6) 0.057(3) Uani 0.5361(17) 1 d PDU A 1
H8 H -0.0202 0.3980 0.4531 0.068 Uiso 0.5361(17) 1 calc PR A 1
C53 C 0.1728(12) 0.4227(6) 0.3828(6) 0.069(3) Uani 0.5361(17) 1 d PDU A 1
C54 C 0.2477(13) 0.4065(7) 0.3246(7) 0.080(4) Uani 0.5361(17) 1 d PDU A 1
H9 H 0.3426 0.4271 0.3037 0.096 Uiso 0.5361(17) 1 calc PR A 1
C55 C -0.1654(15) 0.3123(7) 0.4168(7) 0.079(4) Uani 0.5361(17) 1 d PDU A 1
C56 C -0.1572(16) 0.2210(7) 0.4576(7) 0.103(5) Uani 0.5361(17) 1 d PDU A 1
H55 H -0.2562 0.2007 0.4740 0.155 Uiso 0.5361(17) 1 calc PR A 1
H56 H -0.1099 0.2050 0.4999 0.155 Uiso 0.5361(17) 1 calc PR A 1
H57 H -0.1001 0.1975 0.4257 0.155 Uiso 0.5361(17) 1 calc PR A 1
C57 C -0.2549(11) 0.3459(7) 0.4739(7) 0.096(4) Uani 0.5361(17) 1 d PDU A 1
H58 H -0.3471 0.3181 0.4970 0.144 Uiso 0.5361(17) 1 calc PR A 1
H59 H -0.2757 0.4050 0.4482 0.144 Uiso 0.5361(17) 1 calc PR A 1
H60 H -0.1963 0.3350 0.5112 0.144 Uiso 0.5361(17) 1 calc PR A 1
C58 C -0.2650(9) 0.3430(6) 0.3571(6) 0.075(3) Uani 0.5361(17) 1 d PDU A 1
H61 H -0.2176 0.3275 0.3181 0.113 Uiso 0.5361(17) 1 calc PR A 1
H62 H -0.2797 0.4027 0.3370 0.113 Uiso 0.5361(17) 1 calc PR A 1
H63 H -0.3599 0.3178 0.3788 0.113 Uiso 0.5361(17) 1 calc PR A 1
C59 C 0.2429(14) 0.4719(8) 0.4155(7) 0.077(4) Uani 0.5361(17) 1 d PDU A 1
C60 C 0.2495(19) 0.4142(10) 0.4926(8) 0.096(6) Uani 0.5361(17) 1 d PDU A 1
H64 H 0.1558 0.3882 0.5159 0.144 Uiso 0.5361(17) 1 calc PR A 1
H65 H 0.2693 0.4443 0.5182 0.144 Uiso 0.5361(17) 1 calc PR A 1
H66 H 0.3278 0.3722 0.4946 0.144 Uiso 0.5361(17) 1 calc PR A 1
C61 C 0.1464(17) 0.5515(9) 0.4028(10) 0.094(6) Uani 0.5361(17) 1 d PDU A 1
H67 H 0.1436 0.5831 0.3508 0.140 Uiso 0.5361(17) 1 calc PR A 1
H68 H 0.1876 0.5842 0.4202 0.140 Uiso 0.5361(17) 1 calc PR A 1
H69 H 0.0469 0.5375 0.4295 0.140 Uiso 0.5361(17) 1 calc PR A 1
C62 C 0.3949(14) 0.5050(9) 0.3679(8) 0.073(4) Uani 0.5361(17) 1 d PDU A 1
H70 H 0.4673 0.4591 0.3755 0.110 Uiso 0.5361(17) 1 calc PR A 1
H71 H 0.4269 0.5435 0.3822 0.110 Uiso 0.5361(17) 1 calc PR A 1
H72 H 0.3851 0.5332 0.3164 0.110 Uiso 0.5361(17) 1 calc PR A 1
C63 C 0.3393(9) 0.5864(5) -0.2127(5) 0.068(3) Uani 0.5361(17) 1 d PDU A 1
H165 H 0.3889 0.5908 -0.2588 0.082 Uiso 0.5361(17) 1 calc PR A 1
C64 C 0.3751(10) 0.5301(5) -0.1466(5) 0.072(3) Uani 0.5361(17) 1 d PDU A 1
C65 C 0.2819(12) 0.5361(6) -0.0853(5) 0.071(3) Uani 0.5361(17) 1 d PDU A 1
C66 C 0.1829(13) 0.6013(7) -0.1046(5) 0.075(4) Uani 0.5361(17) 1 d PDU A 1
H166 H 0.1194 0.6187 -0.0716 0.090 Uiso 0.5361(17) 1 calc PR A 1
N1 N 0.5375(11) 0.3675(5) -0.0006(4) 0.050(2) Uani 0.5361(17) 1 d PDU A 1
N2 N 0.6727(10) 0.2381(6) 0.0868(5) 0.051(2) Uani 0.5361(17) 1 d PDU A 1
N3 N 0.4950(11) 0.2524(6) 0.2128(5) 0.054(3) Uani 0.5361(17) 1 d PDU A 1
N4 N 0.3351(10) 0.3975(5) 0.1111(4) 0.051(2) Uani 0.5361(17) 1 d PDU A 1
S1 S 0.1896(3) 0.64814(16) -0.19860(15) 0.0788(8) Uani 0.5361(17) 1 d PDU A 1
Zn1 Zn 0.5044(3) 0.30539(12) 0.09861(11) 0.0695(8) Uani 0.5361(17) 1 d PDU A 1
O1 O 0.3291(9) 0.2295(5) 0.1025(5) 0.087(3) Uani 0.5361(17) 1 d PDU A 1
C67 C 0.3696(15) 0.1907(8) 0.0559(7) 0.126(4) Uani 0.5361(17) 1 d PDU A 1
H169 H 0.3410 0.1331 0.0810 0.151 Uiso 0.5361(17) 1 calc PR A 1
H170 H 0.4764 0.1921 0.0379 0.151 Uiso 0.5361(17) 1 calc PR A 1
C68 C 0.2831(13) 0.2425(7) -0.0073(6) 0.103(3) Uani 0.5361(17) 1 d PDU A 1
H171 H 0.2389 0.2060 -0.0203 0.124 Uiso 0.5361(17) 1 calc PR A 1
H172 H 0.3496 0.2783 -0.0507 0.124 Uiso 0.5361(17) 1 calc PR A 1
C69 C 0.1610(14) 0.2953(7) 0.0182(6) 0.110(4) Uani 0.5361(17) 1 d PDU A 1
H173 H 0.1791 0.3544 -0.0086 0.132 Uiso 0.5361(17) 1 calc PR A 1
H174 H 0.0627 0.2858 0.0140 0.132 Uiso 0.5361(17) 1 calc PR A 1
C70 C 0.1806(10) 0.2615(7) 0.0950(6) 0.090(3) Uani 0.5361(17) 1 d PDU A 1
H175 H 0.1578 0.3050 0.1118 0.108 Uiso 0.5361(17) 1 calc PR A 1
H176 H 0.1122 0.2173 0.1258 0.108 Uiso 0.5361(17) 1 calc PR A 1
C1T C 0.3096(14) 0.4458(8) 0.0455(7) 0.060(3) Uani 0.4639(17) 1 d PDU A 2
C2T C 0.1868(16) 0.4956(9) 0.0630(6) 0.063(4) Uani 0.4639(17) 1 d PDU A 2
C3T C 0.1712(15) 0.4592(9) 0.1379(7) 0.060(4) Uani 0.4639(17) 1 d PDU A 2
H211 H 0.1002 0.4748 0.1699 0.072 Uiso 0.4639(17) 1 calc PR A 2
C4T C 0.2773(13) 0.3954(7) 0.1587(6) 0.0439(15) Uani 0.4639(17) 1 d PDU A 2
C7T C 0.4449(19) 0.2373(10) 0.3336(8) 0.052(3) Uani 0.4639(17) 1 d PDU A 2
H270 H 0.4072 0.2479 0.3746 0.063 Uiso 0.4639(17) 1 calc PR A 2
C8T C 0.5401(18) 0.1803(10) 0.3294(7) 0.054(3) Uani 0.4639(17) 1 d PDU A 2
H215 H 0.5811 0.1374 0.3684 0.065 Uiso 0.4639(17) 1 calc PR A 2
C9T C 0.5716(10) 0.1944(6) 0.2548(6) 0.048(3) Uani 0.5361(17) 1 d PDU A 2
C10T C 0.6900(14) 0.1547(9) 0.2244(7) 0.053(3) Uani 0.4639(17) 1 d PDU A 2
C11T C 0.7326(15) 0.1752(9) 0.1537(6) 0.054(3) Uani 0.4639(17) 1 d PDU A 2
C12T C 0.8531(17) 0.1367(11) 0.1212(8) 0.063(4) Uani 0.4639(17) 1 d PDU A 2
H195 H 0.9138 0.0914 0.1473 0.076 Uiso 0.4639(17) 1 calc PR A 2
C13T C 0.8653(18) 0.1772(10) 0.0446(8) 0.063(4) Uani 0.4639(17) 1 d PDU A 2
H196 H 0.9374 0.1633 0.0118 0.075 Uiso 0.4639(17) 1 calc PR A 2
C16T C 0.6538(16) 0.3516(10) -0.0708(7) 0.065(4) Uani 0.4639(17) 1 d PDU A 2
C17T C 0.6237(17) 0.4079(10) -0.1453(6) 0.056(3) Uani 0.4639(17) 1 d PDU A 2
H218 H 0.6763 0.4080 -0.1895 0.067 Uiso 0.4639(17) 1 calc PR A 2
C18T C 0.5071(17) 0.4593(9) -0.1386(7) 0.064(4) Uani 0.4639(17) 1 d PDU A 2
H216 H 0.4676 0.5019 -0.1784 0.077 Uiso 0.4639(17) 1 calc PR A 2
C19T C 0.4528(15) 0.4405(8) -0.0644(7) 0.057(3) Uani 0.4639(17) 1 d PDU A 2
C20T C 0.3426(16) 0.4731(9) -0.0332(7) 0.054(3) Uani 0.4639(17) 1 d PDU A 2
C21T C 0.2137(6) 0.3582(4) 0.3050(4) 0.058(4) Uani 0.4639(17) 1 d PGDU A 2
C22T C 0.0783(6) 0.3253(5) 0.3409(5) 0.066(4) Uani 0.4639(17) 1 d PGDU A 2
H10 H 0.0398 0.2898 0.3276 0.079 Uiso 0.4639(17) 1 calc PR A 2
C23T C -0.0006(6) 0.3444(5) 0.3961(5) 0.063(4) Uani 0.4639(17) 1 d PGDU A 2
C24T C 0.0558(7) 0.3965(5) 0.4155(5) 0.073(4) Uani 0.4639(17) 1 d PGDU A 2
H11 H 0.0019 0.4096 0.4532 0.088 Uiso 0.4639(17) 1 calc PR A 2
C25T C 0.1912(7) 0.4294(4) 0.3796(5) 0.069(4) Uani 0.4639(17) 1 d PGDU A 2
C26T C 0.2701(7) 0.4103(4) 0.3243(4) 0.053(3) Uani 0.4639(17) 1 d PGDU A 2
H12 H 0.3626 0.4328 0.2998 0.064 Uiso 0.4639(17) 1 calc PR A 2
C27T C -0.1689(17) 0.3099(9) 0.4338(9) 0.080(5) Uani 0.4639(17) 1 d PDU A 2
C28T C -0.1819(17) 0.2747(11) 0.5176(7) 0.128(5) Uani 0.4639(17) 1 d PDU A 2
H73 H -0.1418 0.2180 0.5370 0.192 Uiso 0.4639(17) 1 calc PR A 2
H74 H -0.2850 0.2761 0.5397 0.192 Uiso 0.4639(17) 1 calc PR A 2
H75 H -0.1270 0.3078 0.5292 0.192 Uiso 0.4639(17) 1 calc PR A 2
C29T C -0.2850(17) 0.3692(11) 0.4069(11) 0.170(8) Uani 0.4639(17) 1 d PDU A 2
H207 H -0.3792 0.3435 0.4293 0.256 Uiso 0.4639(17) 1 calc PR A 2
H208 H -0.2724 0.3899 0.3540 0.256 Uiso 0.4639(17) 1 calc PR A 2
H209 H -0.2828 0.4147 0.4192 0.256 Uiso 0.4639(17) 1 calc PR A 2
C30T C -0.176(2) 0.2309(10) 0.4216(9) 0.110(6) Uani 0.4639(17) 1 d PDU A 2
H79 H -0.1968 0.2477 0.3727 0.164 Uiso 0.4639(17) 1 calc PR A 2
H80 H -0.2534 0.1966 0.4579 0.164 Uiso 0.4639(17) 1 calc PR A 2
H81 H -0.0818 0.1997 0.4265 0.164 Uiso 0.4639(17) 1 calc PR A 2
C31T C 0.2382(15) 0.4836(8) 0.4021(8) 0.061(4) Uani 0.4639(17) 1 d PDU A 2
C32T C 0.3768(18) 0.5267(11) 0.3554(11) 0.090(6) Uani 0.4639(17) 1 d PDU A 2
H82 H 0.4548 0.4859 0.3531 0.134 Uiso 0.4639(17) 1 calc PR A 2
H83 H 0.4069 0.5588 0.3767 0.134 Uiso 0.4639(17) 1 calc PR A 2
H84 H 0.3581 0.5633 0.3062 0.134 Uiso 0.4639(17) 1 calc PR A 2
C33T C 0.1183(19) 0.5495(9) 0.4039(11) 0.076(5) Uani 0.4639(17) 1 d PDU A 2
H85 H 0.1560 0.5876 0.4168 0.114 Uiso 0.4639(17) 1 calc PR A 2
H86 H 0.0333 0.5234 0.4402 0.114 Uiso 0.4639(17) 1 calc PR A 2
H87 H 0.0893 0.5797 0.3559 0.114 Uiso 0.4639(17) 1 calc PR A 2
C34T C 0.2708(17) 0.4342(9) 0.4837(7) 0.055(4) Uani 0.4639(17) 1 d PDU A 2
H88 H 0.3439 0.3896 0.4864 0.083 Uiso 0.4639(17) 1 calc PR A 2
H89 H 0.1803 0.4116 0.5169 0.083 Uiso 0.4639(17) 1 calc PR A 2
H90 H 0.3082 0.4714 0.4976 0.083 Uiso 0.4639(17) 1 calc PR A 2
C35T C 0.7712(11) 0.0870(6) 0.2782(6) 0.048(3) Uani 0.4639(17) 1 d PDU A 2
C36T C 0.6979(14) 0.0167(7) 0.3282(7) 0.062(4) Uani 0.4639(17) 1 d PDU A 2
H248 H 0.5984 0.0132 0.3269 0.074 Uiso 0.4639(17) 1 calc PR A 2
C37T C 0.7677(12) -0.0489(6) 0.3803(6) 0.047(3) Uani 0.4639(17) 1 d PDU A 2
C38T C 0.9062(13) -0.0356(8) 0.3844(8) 0.057(4) Uani 0.4639(17) 1 d PDU A 2
H249 H 0.9529 -0.0773 0.4219 0.068 Uiso 0.4639(17) 1 calc PR A 2
C39T C 0.9831(11) 0.0351(7) 0.3373(7) 0.057(4) Uani 0.4639(17) 1 d PDU A 2
C40T C 0.9151(12) 0.0952(7) 0.2832(7) 0.065(4) Uani 0.4639(17) 1 d PDU A 2
H250 H 0.9656 0.1427 0.2490 0.077 Uiso 0.4639(17) 1 calc PR A 2
C41T C 0.6810(13) -0.1235(6) 0.4318(6) 0.057(4) Uani 0.4639(17) 1 d PDU A 2
C42T C 0.6130(12) -0.1543(8) 0.3876(7) 0.056(4) Uani 0.4639(17) 1 d PDU A 2
H251 H 0.5537 -0.2012 0.4210 0.084 Uiso 0.4639(17) 1 calc PR A 2
H252 H 0.6912 -0.1709 0.3567 0.084 Uiso 0.4639(17) 1 calc PR A 2
H253 H 0.5510 -0.1102 0.3570 0.084 Uiso 0.4639(17) 1 calc PR A 2
C43T C 0.7779(15) -0.1953(9) 0.4801(7) 0.055(4) Uani 0.4639(17) 1 d PDU A 2
H254 H 0.7170 -0.2415 0.5134 0.082 Uiso 0.4639(17) 1 calc PR A 2
H255 H 0.8232 -0.1771 0.5082 0.082 Uiso 0.4639(17) 1 calc PR A 2
H256 H 0.8544 -0.2125 0.4489 0.082 Uiso 0.4639(17) 1 calc PR A 2
C44T C 0.5602(16) -0.0986(10) 0.4808(8) 0.055(4) Uani 0.4639(17) 1 d PDU A 2
H257 H 0.5018 -0.1458 0.5143 0.082 Uiso 0.4639(17) 1 calc PR A 2
H258 H 0.4973 -0.0545 0.4509 0.082 Uiso 0.4639(17) 1 calc PR A 2
H259 H 0.6039 -0.0793 0.5087 0.082 Uiso 0.4639(17) 1 calc PR A 2
C45T C 1.1402(11) 0.0428(7) 0.3443(6) 0.064(5) Uani 0.4639(17) 1 d PDU A 2
C46T C 1.1477(13) 0.0317(7) 0.4204(6) 0.063(3) Uani 0.4639(17) 1 d PDU A 2
H260 H 1.2484 0.0377 0.4229 0.094 Uiso 0.4639(17) 1 calc PR A 2
H261 H 1.1167 -0.0230 0.4562 0.094 Uiso 0.4639(17) 1 calc PR A 2
H262 H 1.0829 0.0732 0.4309 0.094 Uiso 0.4639(17) 1 calc PR A 2
C47T C 1.2560(11) -0.0228(6) 0.3287(6) 0.053(3) Uani 0.4639(17) 1 d PDU A 2
H263 H 1.3532 -0.0149 0.3342 0.080 Uiso 0.4639(17) 1 calc PR A 2
H264 H 1.2591 -0.0154 0.2790 0.080 Uiso 0.4639(17) 1 calc PR A 2
H265 H 1.2267 -0.0782 0.3632 0.080 Uiso 0.4639(17) 1 calc PR A 2
C48T C 1.2027(12) 0.1281(6) 0.2896(7) 0.065(3) Uani 0.4639(17) 1 d PDU A 2
H266 H 1.3016 0.1301 0.2971 0.098 Uiso 0.4639(17) 1 calc PR A 2
H267 H 1.1394 0.1714 0.2979 0.098 Uiso 0.4639(17) 1 calc PR A 2
H268 H 1.2062 0.1361 0.2397 0.098 Uiso 0.4639(17) 1 calc PR A 2
C49T C 0.8248(13) 0.2805(8) -0.1117(7) 0.054(3) Uani 0.4639(17) 1 d PDU A 2
C50T C 0.7844(16) 0.2324(8) -0.1401(7) 0.062(3) Uani 0.4639(17) 1 d PDU A 2
H16 H 0.6889 0.2121 -0.1237 0.074 Uiso 0.4639(17) 1 calc PR A 2
C51T C 0.8819(16) 0.2126(9) -0.1931(8) 0.075(4) Uani 0.4639(17) 1 d PDU A 2
C52T C 1.0189(15) 0.2523(9) -0.2211(7) 0.069(4) Uani 0.4639(17) 1 d PDU A 2
H17 H 1.0834 0.2447 -0.2596 0.083 Uiso 0.4639(17) 1 calc PR A 2
C53T C 1.0604(14) 0.3013(9) -0.1941(8) 0.068(4) Uani 0.4639(17) 1 d PDU A 2
C54T C 0.9581(15) 0.3144(9) -0.1409(7) 0.061(4) Uani 0.4639(17) 1 d PDU A 2
H18 H 0.9830 0.3498 -0.1234 0.073 Uiso 0.4639(17) 1 calc PR A 2
C55T C 0.8463(16) 0.1649(10) -0.2233(9) 0.081(5) Uani 0.4639(17) 1 d PDU A 2
C56T C 0.9475(16) 0.0925(8) -0.2149(8) 0.106(4) Uani 0.4639(17) 1 d PDU A 2
H109 H 1.0470 0.1105 -0.2379 0.159 Uiso 0.4639(17) 1 calc PR A 2
H110 H 0.9168 0.0628 -0.2383 0.159 Uiso 0.4639(17) 1 calc PR A 2
H111 H 0.9455 0.0564 -0.1631 0.159 Uiso 0.4639(17) 1 calc PR A 2
C57T C 0.6867(15) 0.1298(9) -0.1895(9) 0.114(5) Uani 0.4639(17) 1 d PDU A 2
H112 H 0.6660 0.0995 -0.2148 0.172 Uiso 0.4639(17) 1 calc PR A 2
H113 H 0.6139 0.1753 -0.1955 0.172 Uiso 0.4639(17) 1 calc PR A 2
H114 H 0.6823 0.0930 -0.1377 0.172 Uiso 0.4639(17) 1 calc PR A 2
C58T C 0.836(2) 0.2209(10) -0.3072(8) 0.131(5) Uani 0.4639(17) 1 d PDU A 2
H115 H 0.9274 0.2487 -0.3324 0.196 Uiso 0.4639(17) 1 calc PR A 2
H116 H 0.7545 0.2618 -0.3111 0.196 Uiso 0.4639(17) 1 calc PR A 2
H117 H 0.8191 0.1865 -0.3295 0.196 Uiso 0.4639(17) 1 calc PR A 2
C59T C 1.2193(18) 0.3424(9) -0.2245(8) 0.074(4) Uani 0.4639(17) 1 d PDU A 2
C60T C 1.3041(16) 0.3012(10) -0.1641(8) 0.122(5) Uani 0.4639(17) 1 d PDU A 2
H118 H 1.2519 0.3095 -0.1218 0.184 Uiso 0.4639(17) 1 calc PR A 2
H119 H 1.4006 0.3243 -0.1794 0.184 Uiso 0.4639(17) 1 calc PR A 2
H120 H 1.3158 0.2424 -0.1510 0.184 Uiso 0.4639(17) 1 calc PR A 2
C61T C 1.1884(19) 0.4353(10) -0.2490(11) 0.147(7) Uani 0.4639(17) 1 d PDU A 2
H121 H 1.1360 0.4579 -0.2903 0.220 Uiso 0.4639(17) 1 calc PR A 2
H122 H 1.2811 0.4622 -0.2636 0.220 Uiso 0.4639(17) 1 calc PR A 2
H123 H 1.1285 0.4448 -0.2086 0.220 Uiso 0.4639(17) 1 calc PR A 2
C62T C 1.2851(16) 0.3337(10) -0.2968(8) 0.118(5) Uani 0.4639(17) 1 d PDU A 2
H124 H 1.2995 0.2756 -0.2861 0.178 Uiso 0.4639(17) 1 calc PR A 2
H125 H 1.3792 0.3598 -0.3177 0.178 Uiso 0.4639(17) 1 calc PR A 2
H126 H 1.2174 0.3604 -0.3316 0.178 Uiso 0.4639(17) 1 calc PR A 2
C63T C 0.0406(11) 0.6193(5) -0.0291(5) 0.064(3) Uani 0.4639(17) 1 d PDU A 2
H168 H -0.0337 0.6358 0.0012 0.076 Uiso 0.4639(17) 1 calc PR A 2
C64T C 0.1409(9) 0.5563(5) -0.0043(5) 0.051(2) Uani 0.4639(17) 1 d PDU A 2
C65T C 0.2417(12) 0.5440(7) -0.0615(5) 0.057(3) Uani 0.4639(17) 1 d PDU A 2
C66T C 0.2111(12) 0.5969(6) -0.1290(5) 0.051(3) Uani 0.4639(17) 1 d PDU A 2
H167 H 0.2620 0.5962 -0.1732 0.061 Uiso 0.4639(17) 1 calc PR A 2
N1T N 0.3528(12) 0.3776(5) 0.1027(6) 0.058(3) Uani 0.4639(17) 1 d PDU A 2
N2T N 0.5077(14) 0.2698(7) 0.1984(5) 0.054(3) Uani 0.4639(17) 1 d PDU A 2
N3T N 0.7048(12) 0.2382(8) 0.0863(7) 0.065(4) Uani 0.4639(17) 1 d PDU A 2
N4T N 0.5332(12) 0.3690(7) -0.0229(4) 0.045(2) Uani 0.4639(17) 1 d PDU A 2
S1T S 0.0667(3) 0.66561(16) -0.12317(16) 0.0704(8) Uani 0.4639(17) 1 d PDU A 2
Zn1T Zn 0.5032(3) 0.30504(14) 0.09804(16) 0.0734(12) Uani 0.4639(17) 1 d PDU A 2
O1T O 0.3761(11) 0.2083(5) 0.1019(6) 0.083(3) Uani 0.4639(17) 1 d PDU A 2
C67T C 0.2745(15) 0.2319(8) 0.0546(8) 0.105(4) Uiso 0.4639(17) 1 d PDU A 2
H219 H 0.2861 0.2888 0.0164 0.127 Uiso 0.4639(17) 1 calc PR A 2
H220 H 0.1724 0.2254 0.0810 0.127 Uiso 0.4639(17) 1 calc PR A 2
C68T C 0.323(2) 0.1683(12) 0.0233(11) 0.191(7) Uiso 0.4639(17) 1 d PDU A 2
H221 H 0.3451 0.1979 -0.0304 0.229 Uiso 0.4639(17) 1 calc PR A 2
H222 H 0.2399 0.1334 0.0359 0.229 Uiso 0.4639(17) 1 calc PR A 2
C69T C 0.462(3) 0.1106(14) 0.0516(12) 0.247(9) Uiso 0.4639(17) 1 d PDU A 2
H223 H 0.4515 0.0524 0.0643 0.296 Uiso 0.4639(17) 1 calc PR A 2
H224 H 0.5553 0.1302 0.0182 0.296 Uiso 0.4639(17) 1 calc PR A 2
C70T C 0.439(2) 0.1278(9) 0.1158(10) 0.160(6) Uiso 0.4639(17) 1 d PDU A 2
H225 H 0.3742 0.0870 0.1562 0.192 Uiso 0.4639(17) 1 calc PR A 2
H226 H 0.5343 0.1216 0.1316 0.192 Uiso 0.4639(17) 1 calc PR A 2
C5 C 0.7448(6) 0.2891(3) -0.0473(3) 0.0648(13) Uani 1 1 d U . .
C6 C 0.7679(6) 0.2346(3) 0.0252(3) 0.0672(14) Uani 1 1 d U A .
C14 C 0.4072(5) 0.2839(3) 0.2558(3) 0.0639(13) Uani 1 1 d U . .
C15 C 0.2936(5) 0.3454(3) 0.2389(3) 0.0627(13) Uani 1 1 d DU A .

loop_
_atom_site_aniso_label
_atom_site_aniso_U_11
_atom_site_aniso_U_22
_atom_site_aniso_U_33
_atom_site_aniso_U_23
_atom_site_aniso_U_13
_atom_site_aniso_U_12
C1 0.078(6) 0.063(5) 0.040(5) -0.011(4) -0.010(5) -0.010(5)
C2 0.073(6) 0.061(5) 0.054(6) -0.024(5) -0.003(5) -0.016(5)
C3 0.068(6) 0.058(5) 0.056(6) -0.034(4) 0.011(5) -0.015(5)
C4 0.057(5) 0.051(4) 0.035(5) -0.013(4) 0.008(4) -0.020(4)
C7 0.048(5) 0.052(5) 0.058(5) -0.027(4) -0.008(4) 0.018(4)
C8 0.041(5) 0.063(5) 0.060(6) -0.034(4) 0.007(4) 0.004(4)
C9 0.033(4) 0.068(4) 0.043(4) -0.040(4) 0.019(3) -0.007(4)
C10 0.042(5) 0.060(5) 0.053(5) -0.023(4) 0.005(4) -0.002(4)
C11 0.043(5) 0.065(5) 0.037(4) -0.020(4) 0.024(4) -0.019(4)
C12 0.048(5) 0.077(6) 0.058(6) -0.031(5) 0.007(5) -0.007(5)
C13 0.075(6) 0.071(6) 0.050(6) -0.034(5) -0.008(5) 0.008(5)
C16 0.051(5) 0.066(5) 0.064(6) -0.031(5) 0.010(4) -0.007(4)
C17 0.050(5) 0.054(5) 0.064(6) -0.029(4) 0.003(4) 0.005(4)
C18 0.053(5) 0.043(4) 0.060(6) -0.017(4) -0.008(5) 0.008(4)
C19 0.059(6) 0.054(5) 0.055(5) -0.019(4) -0.007(4) -0.002(5)
C20 0.062(5) 0.059(5) 0.057(6) -0.023(5) -0.006(5) -0.003(4)
C21 0.061(6) 0.055(5) 0.067(5) -0.030(4) -0.014(5) -0.005(4)
C22 0.069(6) 0.078(6) 0.070(6) -0.023(6) -0.002(5) -0.004(6)
C23 0.086(6) 0.069(5) 0.085(6) -0.045(5) -0.012(5) -0.015(5)
C24 0.076(6) 0.068(6) 0.085(7) -0.035(5) -0.003(6) -0.005(5)
C25 0.069(6) 0.058(5) 0.066(6) -0.022(5) -0.005(5) -0.010(5)
C26 0.052(5) 0.057(5) 0.067(6) -0.022(5) -0.008(5) -0.012(4)
C27 0.096(8) 0.097(7) 0.088(7) -0.062(6) 0.004(6) -0.011(6)
C28 0.095(7) 0.093(6) 0.122(8) -0.073(6) 0.003(6) -0.021(6)
C29 0.069(6) 0.125(8) 0.100(7) -0.068(6) -0.015(5) -0.019(6)
C30 0.123(9) 0.137(8) 0.124(8) -0.099(7) 0.006(7) -0.022(7)
C31 0.058(6) 0.074(6) 0.079(7) -0.027(5) -0.017(5) 0.003(5)
C32 0.072(6) 0.080(6) 0.059(6) -0.008(5) -0.004(5) -0.015(5)
C33 0.064(6) 0.084(6) 0.108(8) -0.040(6) 0.007(6) -0.018(5)
C34 0.070(6) 0.081(6) 0.081(7) -0.036(5) -0.009(5) -0.021(5)
C35 0.057(6) 0.061(5) 0.055(5) -0.019(4) 0.009(4) 0.002(5)
C36 0.036(4) 0.058(5) 0.041(5) -0.027(4) 0.009(4) 0.001(4)
C37 0.048(5) 0.062(5) 0.047(5) -0.019(4) 0.009(4) -0.008(4)
C38 0.043(5) 0.061(5) 0.054(5) -0.022(4) -0.008(4) -0.003(4)
C39 0.055(5) 0.060(5) 0.063(5) -0.031(4) -0.002(4) 0.002(5)
C40 0.053(5) 0.058(5) 0.058(6) -0.024(5) -0.008(5) -0.008(5)
C41 0.055(6) 0.067(6) 0.067(6) -0.030(5) 0.005(5) 0.013(5)
C42 0.039(5) 0.068(6) 0.064(6) -0.030(5) 0.005(4) 0.004(5)
C43 0.078(8) 0.061(7) 0.087(9) -0.003(6) -0.018(7) -0.026(6)
C44 0.067(8) 0.083(7) 0.057(7) -0.028(6) 0.007(6) -0.009(6)
C45 0.059(5) 0.073(6) 0.078(6) -0.023(5) -0.030(5) -0.020(5)
C46 0.107(9) 0.186(12) 0.159(11) -0.096(9) -0.003(8) -0.042(9)
C47 0.135(11) 0.142(11) 0.193(13) -0.030(10) -0.062(10) -0.007(9)
C48 0.102(9) 0.159(12) 0.100(10) -0.022(8) 0.005(7) -0.027(9)
C49 0.055(5) 0.058(5) 0.069(5) -0.031(4) -0.013(4) -0.001(4)
C50 0.045(4) 0.060(5) 0.077(6) -0.028(4) -0.015(4) -0.003(4)
C51 0.041(4) 0.069(5) 0.084(6) -0.032(4) -0.008(4) -0.012(4)
C52 0.036(4) 0.058(5) 0.073(6) -0.030(4) 0.009(4) -0.013(4)
C53 0.074(6) 0.063(5) 0.074(6) -0.038(5) -0.004(5) -0.002(5)
C54 0.071(6) 0.062(6) 0.087(7) -0.019(6) -0.002(6) -0.003(6)
C55 0.070(6) 0.069(6) 0.086(7) -0.036(5) 0.014(5) -0.003(5)
C56 0.094(8) 0.090(8) 0.106(10) -0.021(7) -0.010(7) -0.035(7)
C57 0.059(6) 0.117(8) 0.100(8) -0.046(7) 0.014(6) -0.017(6)
C58 0.044(5) 0.077(6) 0.099(7) -0.039(5) 0.004(5) -0.007(4)
C59 0.071(7) 0.068(6) 0.082(7) -0.029(6) 0.001(6) -0.003(6)
C60 0.100(9) 0.092(9) 0.093(9) -0.038(7) -0.005(7) -0.027(8)
C61 0.054(7) 0.101(9) 0.099(9) -0.028(7) 0.009(6) -0.010(6)
C62 0.069(7) 0.081(7) 0.084(7) -0.046(6) -0.008(6) -0.020(6)
C63 0.062(5) 0.076(6) 0.061(5) -0.024(5) -0.006(4) -0.010(5)
C64 0.074(5) 0.063(5) 0.071(6) -0.021(4) -0.013(5) -0.006(5)
C65 0.075(6) 0.065(5) 0.065(6) -0.021(5) -0.013(5) -0.007(5)
C66 0.087(7) 0.076(6) 0.069(6) -0.040(5) -0.014(5) 0.009(5)
N1 0.073(5) 0.052(4) 0.025(4) -0.013(3) -0.019(3) -0.002(3)
N2 0.048(4) 0.065(4) 0.053(4) -0.039(3) 0.012(3) -0.027(4)
N3 0.052(5) 0.032(4) 0.054(5) -0.001(4) 0.007(4) -0.011(4)
N4 0.070(5) 0.051(4) 0.043(4) -0.030(3) -0.023(3) 0.020(4)
S1 0.0785(17) 0.0695(16) 0.0719(17) -0.0161(14) -0.0127(13) -0.0048(13)
Zn1 0.0784(18) 0.0837(13) 0.0633(11) -0.0479(10) -0.0179(10) 0.0091(12)
O1 0.112(6) 0.070(4) 0.081(5) -0.032(4) -0.017(5) -0.010(5)
C67 0.144(7) 0.120(7) 0.143(7) -0.075(6) -0.028(6) -0.022(6)
C68 0.115(7) 0.116(7) 0.097(7) -0.052(6) -0.029(6) -0.028(6)
C69 0.119(8) 0.093(7) 0.109(8) -0.029(6) -0.022(6) -0.032(6)
C70 0.076(6) 0.085(6) 0.096(7) -0.022(6) -0.028(5) -0.006(5)
C1T 0.048(6) 0.049(5) 0.074(6) -0.027(5) -0.011(5) 0.026(4)
C2T 0.064(7) 0.065(6) 0.060(7) -0.029(5) -0.001(6) -0.004(6)
C3T 0.048(6) 0.069(6) 0.057(7) -0.029(5) 0.009(5) -0.006(5)
C4T 0.0441(16) 0.0438(16) 0.0438(17) -0.0191(9) -0.0074(9) -0.0016(9)
C7T 0.069(6) 0.067(6) 0.037(5) -0.032(4) -0.015(5) -0.011(5)
C8T 0.057(7) 0.066(6) 0.039(5) -0.030(5) 0.007(5) 0.003(5)
C9T 0.022(4) 0.052(5) 0.056(6) -0.022(4) 0.022(4) -0.008(4)
C10T 0.051(6) 0.062(6) 0.048(6) -0.031(5) 0.010(5) -0.006(5)
C11T 0.045(6) 0.058(5) 0.053(6) -0.031(5) 0.011(5) 0.011(5)
C12T 0.050(7) 0.072(7) 0.060(7) -0.025(5) -0.006(6) -0.001(6)
C13T 0.050(7) 0.074(7) 0.055(6) -0.024(6) -0.001(5) 0.000(6)
C16T 0.059(7) 0.067(6) 0.056(7) -0.022(5) 0.011(5) -0.005(5)
C17T 0.065(7) 0.068(6) 0.028(5) -0.018(5) -0.002(5) -0.007(5)
C18T 0.077(7) 0.057(6) 0.051(6) -0.023(5) 0.001(6) -0.006(5)
C19T 0.066(6) 0.064(6) 0.046(6) -0.026(5) -0.006(5) -0.015(5)
C20T 0.062(6) 0.047(5) 0.054(6) -0.020(5) -0.013(5) 0.000(5)
C21T 0.049(6) 0.053(6) 0.065(6) -0.019(5) -0.014(5) 0.004(5)
C22T 0.051(6) 0.057(6) 0.091(7) -0.030(5) -0.023(5) 0.004(5)
C23T 0.037(5) 0.072(6) 0.076(6) -0.030(5) -0.006(5) -0.009(5)
C24T 0.059(7) 0.068(7) 0.088(7) -0.027(6) -0.009(6) -0.020(6)
C25T 0.059(6) 0.061(6) 0.078(7) -0.024(6) -0.004(6) -0.012(5)
C26T 0.049(6) 0.049(6) 0.063(6) -0.028(5) -0.002(5) -0.006(5)
C27T 0.065(7) 0.079(7) 0.093(8) -0.031(6) -0.009(6) -0.022(6)
C28T 0.125(10) 0.143(11) 0.122(10) -0.048(9) -0.029(8) -0.053(9)
C29T 0.108(10) 0.167(12) 0.148(12) 0.012(10) -0.026(10) -0.017(10)
C30T 0.098(10) 0.140(11) 0.103(10) -0.063(9) 0.011(8) -0.052(8)
C31T 0.060(7) 0.061(7) 0.068(7) -0.031(5) -0.012(5) -0.011(6)
C32T 0.081(10) 0.089(10) 0.095(10) -0.047(8) 0.009(8) -0.005(8)
C33T 0.071(9) 0.062(7) 0.115(10) -0.066(7) 0.003(7) 0.005(6)
C34T 0.051(6) 0.053(7) 0.055(7) -0.016(5) -0.003(5) -0.017(5)
C35T 0.042(5) 0.057(5) 0.045(5) -0.024(4) -0.005(4) -0.002(4)
C36T 0.066(6) 0.066(6) 0.051(6) -0.028(5) 0.007(5) -0.010(5)
C37T 0.047(5) 0.049(5) 0.044(5) -0.023(4) 0.005(4) -0.007(4)
C38T 0.060(7) 0.054(6) 0.052(6) -0.024(5) 0.004(5) -0.002(5)
C39T 0.047(5) 0.060(6) 0.064(6) -0.027(5) -0.005(5) -0.007(5)
C40T 0.069(7) 0.061(7) 0.060(7) -0.025(6) -0.003(6) -0.008(6)
C41T 0.046(6) 0.059(6) 0.060(7) -0.019(5) -0.009(5) -0.007(5)
C42T 0.038(6) 0.063(6) 0.070(7) -0.042(5) 0.015(5) -0.007(5)
C43T 0.042(6) 0.058(7) 0.054(7) -0.023(6) 0.013(5) -0.009(5)
C44T 0.041(6) 0.064(7) 0.050(7) -0.027(5) 0.012(5) 0.001(5)
C45T 0.057(7) 0.059(6) 0.078(7) -0.037(6) -0.003(6) 0.002(6)
C46T 0.059(6) 0.070(6) 0.078(7) -0.041(5) -0.031(5) 0.001(5)
C47T 0.052(5) 0.061(6) 0.056(6) -0.032(5) -0.019(4) 0.008(5)
C48T 0.054(6) 0.060(6) 0.078(8) -0.020(6) -0.020(6) -0.015(5)
C49T 0.044(5) 0.060(6) 0.056(6) -0.017(5) -0.015(4) -0.012(5)
C50T 0.062(6) 0.070(6) 0.064(6) -0.039(5) -0.012(5) -0.002(5)
C51T 0.078(7) 0.074(6) 0.082(7) -0.042(5) -0.003(6) -0.012(5)
C52T 0.075(7) 0.067(6) 0.070(7) -0.031(6) -0.014(6) -0.009(6)
C53T 0.066(6) 0.065(6) 0.067(7) -0.021(6) -0.008(6) -0.013(6)
C54T 0.061(6) 0.062(6) 0.060(6) -0.027(5) -0.004(5) -0.012(5)
C55T 0.065(7) 0.096(8) 0.101(8) -0.057(7) -0.007(6) -0.020(6)
C56T 0.130(10) 0.089(8) 0.126(9) -0.071(7) -0.033(8) 0.014(7)
C57T 0.112(9) 0.110(9) 0.132(10) -0.069(8) 0.006(8) -0.025(8)
C58T 0.148(11) 0.150(11) 0.119(10) -0.069(8) -0.048(9) -0.010(9)
C59T 0.070(7) 0.078(7) 0.075(7) -0.030(6) -0.010(6) -0.019(6)
C60T 0.110(10) 0.135(10) 0.128(11) -0.060(9) -0.016(8) -0.026(9)
C61T 0.119(11) 0.145(12) 0.151(13) -0.037(10) -0.009(10) -0.046(10)
C62T 0.101(9) 0.135(10) 0.111(10) -0.057(8) 0.015(8) -0.021(8)
C63T 0.074(6) 0.050(5) 0.066(6) -0.020(5) -0.016(5) -0.014(5)
C64T 0.053(5) 0.039(4) 0.048(5) -0.007(4) -0.019(4) 0.008(4)
C65T 0.059(6) 0.050(5) 0.064(6) -0.023(5) -0.017(5) -0.010(5)
C66T 0.057(6) 0.056(5) 0.051(6) -0.032(5) -0.004(5) -0.009(5)
N1T 0.061(5) 0.055(5) 0.072(5) -0.050(4) 0.012(4) 0.004(4)
N2T 0.058(6) 0.052(6) 0.051(5) -0.015(5) -0.018(5) -0.012(5)
N3T 0.037(5) 0.069(6) 0.069(6) -0.006(5) -0.028(4) 0.002(4)
N4T 0.050(5) 0.065(5) 0.030(5) -0.028(4) -0.005(4) -0.012(4)
S1T 0.0763(18) 0.0553(15) 0.0775(19) -0.0239(14) -0.0226(15) -0.0001(13)
Zn1T 0.0595(18) 0.0426(13) 0.082(2) 0.0082(12) -0.0120(14) -0.0154(13)
O1T 0.090(6) 0.081(6) 0.088(6) -0.045(5) -0.018(5) 0.000(5)
C5 0.071(3) 0.061(3) 0.062(3) -0.027(2) -0.006(2) -0.011(2)
C6 0.066(3) 0.064(3) 0.067(3) -0.023(3) -0.013(3) -0.005(3)
C14 0.067(3) 0.057(3) 0.065(3) -0.023(2) -0.010(2) -0.010(2)
C15 0.059(3) 0.060(3) 0.065(3) -0.021(2) -0.014(2) -0.004(2)

loop_
_atom_type_symbol
_atom_type_description
_atom_type_scat_dispersion_real
_atom_type_scat_dispersion_imag
_atom_type_scat_source
C C 0.0181 0.0091 'International Tables Vol C Tables 4.2.6.8 and 6.1.1.4'
H H 0.0000 0.0000 'International Tables Vol C Tables 4.2.6.8 and 6.1.1.4'
O O 0.0492 0.0322 'International Tables Vol C Tables 4.2.6.8 and 6.1.1.4'
N N 0.0311 0.0180 'International Tables Vol C Tables 4.2.6.8 and 6.1.1.4'
S S 0.3331 0.5567 'International Tables Vol C Tables 4.2.6.8 and 6.1.1.4'
Zn Zn -1.5491 0.6778 'International Tables Vol C Tables 4.2.6.8 and 6.1.1.4'

loop_
_geom_angle_atom_site_label_1
_geom_angle_atom_site_label_2
_geom_angle_atom_site_label_3
_geom_angle
N1 C1 C2 117.8(9)
N1 C1 C20 131.3(9)
C2 C1 C20 110.8(8)
C3 C2 C64 152.0(10)
C3 C2 C1 100.8(9)
C64 C2 C1 107.2(9)
C2 C3 C4 106.1(9)
C2 C3 H217 126.9
C4 C3 H217 126.9
N1 C4 C3 116.2(9)
N1 C4 C5 123.4(8)
C3 C4 C5 119.4(9)
C8 C7 C6 103.0(9)
C8 C7 H186 128.5
C6 C7 H186 128.5
C7 C8 C9 108.7(10)
C7 C8 H187 125.6
C9 C8 H187 125.6
C10 C9 C8 124.9(9)
C10 C9 N2 116.2(8)
C8 C9 N2 118.8(9)
C11 C10 C9 124.6(8)
C11 C10 C35 116.6(11)
C9 C10 C35 118.6(10)
C10 C11 N3 135.3(11)
C10 C11 C12 126.2(9)
N3 C11 C12 95.8(9)
C13 C12 C11 109.4(10)
C13 C12 H212 125.3
C11 C12 H212 125.3
C14 C13 C12 111.2(10)
C14 C13 H269 124.4
C12 C13 H269 124.4
C15 C16 N4 120.7(8)
C15 C16 C17 134.4(8)
N4 C16 C17 104.5(8)
C18 C17 C16 108.9(9)
C18 C17 H210 125.5
C16 C17 H210 125.5
C17 C18 C19 110.9(9)
C17 C18 H191 124.6
C19 C18 H191 124.6
C20 C19 C18 132.0(10)
C20 C19 N4 121.1(9)
C18 C19 N4 106.6(8)
C19 C20 C1 124.7(8)
C19 C20 C65 132.4(10)
C1 C20 C65 102.7(9)
C22 C21 C26 120.0
C22 C21 C5 113.3(5)
C26 C21 C5 125.7(5)
C23 C22 C21 120.0
C23 C22 H1 120.0
C21 C22 H1 120.0
C24 C23 C22 120.0
C24 C23 C27 121.7(7)
C22 C23 C27 118.3(7)
C23 C24 C25 120.0
C23 C24 H2 120.0
C25 C24 H2 120.0
C26 C25 C24 120.0
C26 C25 C31 122.5(8)
C24 C25 C31 117.5(8)
C25 C26 C21 120.0
C25 C26 H3 120.0
C21 C26 H3 120.0
C29 C27 C28 115.5(11)
C29 C27 C30 110.5(11)
C28 C27 C30 107.4(10)
C29 C27 C23 111.3(10)
C28 C27 C23 105.1(10)
C30 C27 C23 106.5(9)
C25 C31 C32 114.0(10)
C25 C31 C33 112.4(9)
C32 C31 C33 109.3(10)
C25 C31 C34 111.8(9)
C32 C31 C34 103.5(9)
C33 C31 C34 105.0(10)
C36 C35 C40 120.2(3)
C36 C35 C10 120.0(6)
C40 C35 C10 119.6(7)
C35 C36 C37 120.0
C35 C36 H227 120.0
C37 C36 H227 120.0
C38 C37 C36 120.0
C38 C37 C41 121.4(6)
C36 C37 C41 118.5(6)
C37 C38 C39 120.4(3)
C37 C38 H228 119.8
C39 C38 H228 119.8
C40 C39 C38 119.4(3)
C40 C39 C45 120.0(5)
C38 C39 C45 120.6(6)
C39 C40 C35 120.0(3)
C39 C40 H229 120.0
C35 C40 H229 120.0
C37 C41 C44 111.3(9)
C37 C41 C42 110.6(8)
C44 C41 C42 108.6(9)
C37 C41 C43 111.6(8)
C44 C41 C43 107.1(9)
C42 C41 C43 107.6(9)
C41 C42 H230 109.5
C41 C42 H231 109.5
H230 C42 H231 109.5
C41 C42 H232 109.5
H230 C42 H232 109.5
H231 C42 H232 109.5
C41 C43 H233 109.5
C41 C43 H234 109.5
H233 C43 H234 109.5
C41 C43 H235 109.5
H233 C43 H235 109.5
H234 C43 H235 109.5
C41 C44 H236 109.5
C41 C44 H237 109.5
H236 C44 H237 109.5
C41 C44 H238 109.5
H236 C44 H238 109.5
H237 C44 H238 109.5
C46 C45 C39 109.3(9)
C46 C45 C48 107.3(10)
C39 C45 C48 112.5(9)
C46 C45 C47 108.8(10)
C39 C45 C47 110.0(9)
C48 C45 C47 108.8(10)
C45 C46 H239 109.5
C45 C46 H240 109.5
H239 C46 H240 109.5
C45 C46 H241 109.5
H239 C46 H241 109.5
H240 C46 H241 109.5
C45 C47 H242 109.5
C45 C47 H243 109.5
H242 C47 H243 109.5
C45 C47 H244 109.5
H242 C47 H244 109.5
H243 C47 H244 109.5
C45 C48 H245 109.5
C45 C48 H246 109.5
H245 C48 H246 109.5
C45 C48 H247 109.5
H245 C48 H247 109.5
H246 C48 H247 109.5
C54 C49 C50 117.0(9)
C54 C49 C15 120.2(8)
C50 C49 C15 122.6(9)
C49 C50 C51 120.9(10)
C49 C50 H7 119.5
C51 C50 H7 119.5
C52 C51 C55 122.6(10)
C52 C51 C50 117.9(8)
C55 C51 C50 119.5(10)
C53 C52 C51 122.9(9)
C53 C52 H8 118.6
C51 C52 H8 118.6
C52 C53 C54 114.9(10)
C52 C53 C59 122.2(9)
C54 C53 C59 122.9(10)
C49 C54 C53 126.5(10)
C49 C54 H9 116.7
C53 C54 H9 116.8
C51 C55 C56 113.6(11)
C51 C55 C58 109.7(10)
C56 C55 C58 112.2(12)
C51 C55 C57 111.8(11)
C56 C55 C57 106.2(10)
C58 C55 C57 102.9(9)
C60 C59 C61 116.0(13)
C60 C59 C62 114.5(12)
C61 C59 C62 102.9(10)
C60 C59 C53 106.0(11)
C61 C59 C53 107.0(12)
C62 C59 C53 110.3(11)
C64 C63 S1 109.6(7)
C64 C63 H165 125.2
S1 C63 H165 125.2
C63 C64 C65 114.0(8)
C63 C64 C2 139.2(9)
C65 C64 C2 106.8(8)
C66 C65 C64 112.8(8)
C66 C65 C20 134.3(10)
C64 C65 C20 112.4(8)
C65 C66 S1 110.3(8)
C65 C66 H166 124.8
S1 C66 H166 124.8
C1 N1 C4 98.4(8)
C1 N1 Zn1 126.0(7)
C4 N1 Zn1 132.7(7)
C6 N2 C9 92.2(6)
C6 N2 Zn1 133.9(6)
C9 N2 Zn1 133.6(7)
C14 N3 C11 119.4(9)
C14 N3 Zn1 122.7(6)
C11 N3 Zn1 115.2(7)
C19 N4 C16 108.9(8)
C19 N4 Zn1 124.0(6)
C16 N4 Zn1 125.9(6)
C63 S1 C66 92.8(4)
N1 Zn1 N2 88.2(4)
N1 Zn1 N3 167.5(5)
N2 Zn1 N3 92.0(3)
N1 Zn1 N4 90.3(3)
N2 Zn1 N4 170.5(4)
N3 Zn1 N4 87.4(3)
N1 Zn1 O1 96.9(4)
N2 Zn1 O1 99.3(4)
N3 Zn1 O1 95.4(4)
N4 Zn1 O1 90.3(3)
C67 O1 C70 105.8(9)
C67 O1 Zn1 114.2(7)
C70 O1 Zn1 122.2(7)
O1 C67 C68 103.3(9)
O1 C67 H169 111.1
C68 C67 H169 111.1
O1 C67 H170 111.1
C68 C67 H170 111.1
H169 C67 H170 109.1
C67 C68 C69 108.3(9)
C67 C68 H171 110.0
C69 C68 H171 110.0
C67 C68 H172 110.0
C69 C68 H172 110.0
H171 C68 H172 108.4
C70 C69 C68 98.8(9)
C70 C69 H173 112.0
C68 C69 H173 112.0
C70 C69 H174 112.0
C68 C69 H174 112.0
H173 C69 H174 109.7
O1 C70 C69 110.5(9)
O1 C70 H175 109.6
C69 C70 H175 109.6
O1 C70 H176 109.6
C69 C70 H176 109.6
H175 C70 H176 108.1
N1T C1T C2T 116.6(10)
N1T C1T C20T 132.8(11)
C2T C1T C20T 109.5(9)
C3T C2T C1T 100.3(11)
C3T C2T C64T 151.0(12)
C1T C2T C64T 108.7(10)
C2T C3T C4T 108.5(10)
C2T C3T H211 125.8
C4T C3T H211 125.8
N1T C4T C3T 114.0(10)
N1T C4T C15 124.5(9)
C3T C4T C15 121.2(10)
C8T C7T C14 103.7(12)
C8T C7T H270 128.1
C14 C7T H270 128.1
C7T C8T C9T 107.0(12)
C7T C8T H215 126.5
C9T C8T H215 126.5
C8T C9T C10T 124.8(10)
C8T C9T N2T 119.9(10)
C10T C9T N2T 113.3(9)
C11T C10T C9T 125.2(9)
C11T C10T C35T 119.6(12)
C9T C10T C35T 115.2(11)
C10T C11T N3T 139.0(13)
C10T C11T C12T 126.4(11)
N3T C11T C12T 94.2(10)
C13T C12T C11T 109.3(12)
C13T C12T H195 125.4
C11T C12T H195 125.4
C6 C13T C12T 111.4(13)
C6 C13T H196 124.3
C12T C13T H196 124.3
C5 C16T N4T 122.4(10)
C5 C16T C17T 132.2(12)
N4T C16T C17T 104.2(10)
C18T C17T C16T 107.9(11)
C18T C17T H218 126.0
C16T C17T H218 126.0
C17T C18T C19T 110.9(11)
C17T C18T H216 124.5
C19T C18T H216 124.5
C20T C19T N4T 121.6(11)
C20T C19T C18T 131.6(12)
N4T C19T C18T 106.6(10)
C19T C20T C1T 122.4(10)
C19T C20T C65T 133.3(11)
C1T C20T C65T 104.0(10)
C22T C21T C26T 120.0
C22T C21T C15 120.5(3)
C26T C21T C15 119.2(3)
C21T C22T C23T 120.0
C21T C22T H10 120.0
C23T C22T H10 120.0
C24T C23T C22T 120.0
C24T C23T C27T 121.0(7)
C22T C23T C27T 118.9(7)
C23T C24T C25T 120.0
C23T C24T H11 120.0
C25T C24T H11 120.0
C26T C25T C24T 120.0
C26T C25T C31T 124.1(6)
C24T C25T C31T 115.9(6)
C25T C26T C21T 120.0
C25T C26T H12 120.0
C21T C26T H12 120.0
C29T C27T C28T 112.2(15)
C29T C27T C30T 111.6(15)
C28T C27T C30T 103.2(12)
C29T C27T C23T 114.5(12)
C28T C27T C23T 107.8(11)
C30T C27T C23T 106.9(11)
C27T C28T H73 109.5
C27T C28T H74 109.5
H73 C28T H74 109.5
C27T C28T H75 109.5
H73 C28T H75 109.5
H74 C28T H75 109.5
C27T C29T H207 109.5
C27T C29T H208 109.5
H207 C29T H208 109.5
C27T C29T H209 109.5
H207 C29T H209 109.5
H208 C29T H209 109.5
C27T C30T H79 109.5
C27T C30T H80 109.5
H79 C30T H80 109.5
C27T C30T H81 109.5
H79 C30T H81 109.5
H80 C30T H81 109.5
C25T C31T C32T 114.4(13)
C25T C31T C33T 111.6(11)
C32T C31T C33T 107.9(12)
C25T C31T C34T 110.2(11)
C32T C31T C34T 106.6(12)
C33T C31T C34T 105.7(12)
C31T C32T H82 109.5
C31T C32T H83 109.5
H82 C32T H83 109.5
C31T C32T H84 109.5
H82 C32T H84 109.5
H83 C32T H84 109.5
C31T C33T H85 109.5
C31T C33T H86 109.5
H85 C33T H86 109.5
C31T C33T H87 109.5
H85 C33T H87 109.5
H86 C33T H87 109.5
C31T C34T H88 109.5
C31T C34T H89 109.5
H88 C34T H89 109.5
C31T C34T H90 109.5
H88 C34T H90 109.5
H89 C34T H90 109.5
C36T C35T C40T 119.6(9)
C36T C35T C10T 118.7(9)
C40T C35T C10T 121.6(10)
C35T C36T C37T 121.5(10)
C35T C36T H248 119.3
C37T C36T H248 119.2
C38T C37T C36T 115.8(9)
C38T C37T C41T 125.6(9)
C36T C37T C41T 118.2(9)
C37T C38T C39T 124.7(10)
C37T C38T H249 117.6
C39T C38T H249 117.6
C40T C39T C38T 117.4(9)
C40T C39T C45T 121.6(9)
C38T C39T C45T 121.0(9)
C39T C40T C35T 120.6(9)
C39T C40T H250 119.7
C35T C40T H250 119.7
C37T C41T C44T 108.1(10)
C37T C41T C42T 109.5(9)
C44T C41T C42T 109.8(10)
C37T C41T C43T 112.3(9)
C44T C41T C43T 109.1(10)
C42T C41T C43T 108.0(10)
C41T C42T H251 109.5
C41T C42T H252 109.5
H251 C42T H252 109.5
C41T C42T H253 109.5
H251 C42T H253 109.5
H252 C42T H253 109.5
C41T C43T H254 109.5
C41T C43T H255 109.5
H254 C43T H255 109.5
C41T C43T H256 109.5
H254 C43T H256 109.5
H255 C43T H256 109.5
C41T C44T H257 109.5
C41T C44T H258 109.5
H257 C44T H258 109.5
C41T C44T H259 109.5
H257 C44T H259 109.5
H258 C44T H259 109.5
C46T C45T C39T 111.4(9)
C46T C45T C48T 106.8(9)
C39T C45T C48T 112.9(8)
C46T C45T C47T 106.8(8)
C39T C45T C47T 113.5(9)
C48T C45T C47T 105.0(8)
C45T C46T H260 109.5
C45T C46T H261 109.5
H260 C46T H261 109.5
C45T C46T H262 109.5
H260 C46T H262 109.5
H261 C46T H262 109.5
C45T C47T H263 109.5
C45T C47T H264 109.5
H263 C47T H264 109.5
C45T C47T H265 109.5
H263 C47T H265 109.5
H264 C47T H265 109.5
C45T C48T H266 109.5
C45T C48T H267 109.5
H266 C48T H267 109.5
C45T C48T H268 109.5
H266 C48T H268 109.5
H267 C48T H268 109.5
C54T C49T C50T 117.4(11)
C54T C49T C5 117.1(11)
C50T C49T C5 125.0(10)
C49T C50T C51T 122.1(11)
C49T C50T H16 119.0
C51T C50T H16 119.0
C55T C51T C50T 124.1(12)
C55T C51T C52T 119.6(11)
C50T C51T C52T 115.9(11)
C53T C52T C51T 122.6(11)
C53T C52T H17 118.7
C51T C52T H17 118.7
C52T C53T C54T 116.2(10)
C52T C53T C59T 121.5(11)
C54T C53T C59T 122.2(11)
C49T C54T C53T 125.4(12)
C49T C54T H18 117.3
C53T C54T H18 117.3
C51T C55T C56T 114.2(13)
C51T C55T C58T 109.5(12)
C56T C55T C58T 110.6(14)
C51T C55T C57T 113.3(13)
C56T C55T C57T 105.6(12)
C58T C55T C57T 103.0(12)
C55T C56T H109 109.5
C55T C56T H110 109.5
H109 C56T H110 109.5
C55T C56T H111 109.5
H109 C56T H111 109.5
H110 C56T H111 109.5
C55T C57T H112 109.5
C55T C57T H113 109.5
H112 C57T H113 109.5
C55T C57T H114 109.5
H112 C57T H114 109.5
H113 C57T H114 109.5
C55T C58T H115 109.5
C55T C58T H116 109.5
H115 C58T H116 109.5
C55T C58T H117 109.5
H115 C58T H117 109.5
H116 C58T H117 109.5
C60T C59T C61T 114.9(14)
C60T C59T C62T 116.7(13)
C61T C59T C62T 104.8(12)
C60T C59T C53T 106.2(11)
C61T C59T C53T 106.4(12)
C62T C59T C53T 107.2(12)
C59T C60T H118 109.5
C59T C60T H119 109.5
H118 C60T H119 109.5
C59T C60T H120 109.5
H118 C60T H120 109.5
H119 C60T H120 109.5
C59T C61T H121 109.5
C59T C61T H122 109.5
H121 C61T H122 109.5
C59T C61T H123 109.5
H121 C61T H123 109.5
H122 C61T H123 109.5
C59T C62T H124 109.5
C59T C62T H125 109.5
H124 C62T H125 109.5
C59T C62T H126 109.5
H124 C62T H126 109.5
H125 C62T H126 109.5
C64T C63T S1T 111.0(7)
C64T C63T H168 124.5
S1T C63T H168 124.5
C63T C64T C65T 113.5(8)
C63T C64T C2T 141.1(9)
C65T C64T C2T 105.4(8)
C66T C65T C64T 112.2(8)
C66T C65T C20T 135.3(11)
C64T C65T C20T 112.2(9)
C65T C66T S1T 111.1(8)
C65T C66T H167 124.5
S1T C66T H167 124.5
C1T N1T C4T 98.7(9)
C1T N1T Zn1T 126.6(8)
C4T N1T Zn1T 132.7(9)
C14 N2T C9T 89.9(7)
C14 N2T Zn1T 132.7(8)
C9T N2T Zn1T 133.1(9)
C6 N3T C11T 120.4(11)
C6 N3T Zn1T 123.8(7)
C11T N3T Zn1T 111.7(9)
C19T N4T C16T 109.2(9)
C19T N4T Zn1T 125.7(8)
C16T N4T Zn1T 124.3(8)
C63T S1T C66T 92.2(5)
N1T Zn1T N2T 89.6(5)
N1T Zn1T N3T 169.5(5)
N2T Zn1T N3T 91.0(4)
N1T Zn1T N4T 89.5(4)
N2T Zn1T N4T 166.2(5)
N3T Zn1T N4T 87.5(4)
N1T Zn1T O1T 98.8(5)
N2T Zn1T O1T 101.9(5)
N3T Zn1T O1T 91.4(5)
N4T Zn1T O1T 91.9(4)
C67T O1T C70T 111.1(11)
C67T O1T Zn1T 118.4(8)
C70T O1T Zn1T 121.7(9)
O1T C67T C68T 98.5(11)
O1T C67T H219 112.1
C68T C67T H219 112.1
O1T C67T H220 112.1
C68T C67T H220 112.1
H219 C67T H220 109.7
C67T C68T C69T 114.7(13)
C67T C68T H221 108.6
C69T C68T H221 108.6
C67T C68T H222 108.6
C69T C68T H222 108.6
H221 C68T H222 107.6
C70T C69T C68T 91.4(13)
C70T C69T H223 113.4
C68T C69T H223 113.4
C70T C69T H224 113.4
C68T C69T H224 113.4
H223 C69T H224 110.7
O1T C70T C69T 113.0(13)
O1T C70T H225 109.0
C69T C70T H225 109.0
O1T C70T H226 109.0
C69T C70T H226 109.0
H225 C70T H226 107.8
C16T C5 C6 130.8(8)
C16T C5 C49T 105.9(9)
C6 C5 C49T 123.3(7)
C16T C5 C21 114.8(7)
C6 C5 C21 113.9(5)
C49T C5 C21 12.7(7)
C16T C5 C4 13.6(7)
C6 C5 C4 118.0(6)
C49T C5 C4 118.2(7)
C21 C5 C4 128.0(6)
C13T C6 N3T 103.6(9)
C13T C6 N2 111.0(9)
N3T C6 N2 11.7(9)
C13T C6 C5 127.9(8)
N3T C6 C5 128.1(6)
N2 C6 C5 121.1(5)
C13T C6 C7 5.9(10)
N3T C6 C7 109.3(8)
N2 C6 C7 116.8(7)
C5 C6 C7 122.1(6)
C13 C14 N3 101.5(8)
C13 C14 C15 128.2(7)
N3 C14 C15 129.5(6)
C13 C14 N2T 111.1(8)
N3 C14 N2T 13.2(7)
C15 C14 N2T 120.7(6)
C13 C14 C7T 9.6(12)
N3 C14 C7T 108.4(8)
C15 C14 C7T 122.1(7)
N2T C14 C7T 116.6(8)
C16 C15 C14 131.8(6)
C16 C15 C49 106.5(7)
C14 C15 C49 121.7(6)
C16 C15 C4T 13.8(6)
C14 C15 C4T 118.1(6)
C49 C15 C4T 120.2(7)
C16 C15 C21T 115.3(6)
C14 C15 C21T 112.7(4)
C49 C15 C21T 9.6(6)
C4T C15 C21T 128.8(6)

loop_
_geom_bond_atom_site_label_1
_geom_bond_atom_site_label_2
_geom_bond_distance
C1 N1 1.359(12)
C1 C2 1.457(13)
C1 C20 1.466(16)
C2 C3 1.395(14)
C2 C64 1.447(13)
C3 C4 1.412(13)
C3 H217 0.9500
C4 N1 1.368(12)
C4 C5 1.521(12)
C7 C8 1.285(16)
C7 C6 1.582(12)
C7 H186 0.9500
C8 C9 1.426(13)
C8 H187 0.9500
C9 C10 1.421(15)
C9 N2 1.498(12)
C10 C11 1.340(17)
C10 C35 1.492(9)
C11 N3 1.411(13)
C11 C12 1.454(15)
C12 C13 1.422(17)
C12 H212 0.9500
C13 C14 1.323(13)
C13 H269 0.9500
C16 C15 1.269(11)
C16 N4 1.442(11)
C16 C17 1.482(13)
C17 C18 1.349(14)
C17 H210 0.9500
C18 C19 1.418(13)
C18 H191 0.9500
C19 C20 1.327(15)
C19 N4 1.431(12)
C20 C65 1.469(11)
C21 C22 1.3900
C21 C26 1.3900
C21 C5 1.509(9)
C22 C23 1.3900
C22 H1 0.9500
C23 C24 1.3900
C23 C27 1.669(16)
C24 C25 1.3900
C24 H2 0.9500
C25 C26 1.3900
C25 C31 1.431(14)
C26 H3 0.9500
C27 C29 1.446(16)
C27 C28 1.540(15)
C27 C30 1.600(16)
C28 H19 0.9800
C28 H20 0.9800
C28 H21 0.9800
C29 H22 0.9800
C29 H23 0.9800
C29 H24 0.9800
C30 H25 0.9800
C30 H26 0.9800
C30 H27 0.9800
C31 C32 1.522(14)
C31 C33 1.537(14)
C31 C34 1.600(16)
C32 H28 0.9800
C32 H29 0.9800
C32 H30 0.9800
C33 H31 0.9800
C33 H32 0.9800
C33 H33 0.9800
C34 H34 0.9800
C34 H35 0.9800
C34 H36 0.9800
C35 C36 1.3900
C35 C40 1.400(8)
C36 C37 1.3900
C36 H227 0.9500
C37 C38 1.3900
C37 C41 1.519(9)
C38 C39 1.404(8)
C38 H228 0.9500
C39 C40 1.3900
C39 C45 1.542(9)
C40 H229 0.9500
C41 C44 1.528(11)
C41 C42 1.543(12)
C41 C43 1.569(11)
C42 H230 0.9800
C42 H231 0.9800
C42 H232 0.9800
C43 H233 0.9800
C43 H234 0.9800
C43 H235 0.9800
C44 H236 0.9800
C44 H237 0.9800
C44 H238 0.9800
C45 C46 1.520(13)
C45 C48 1.555(12)
C45 C47 1.591(12)
C46 H239 0.9800
C46 H240 0.9800
C46 H241 0.9800
C47 H242 0.9800
C47 H243 0.9800
C47 H244 0.9800
C48 H245 0.9800
C48 H246 0.9800
C48 H247 0.9800
C49 C54 1.368(13)
C49 C50 1.395(11)
C49 C15 1.457(11)
C50 C51 1.433(12)
C50 H7 0.9500
C51 C52 1.407(13)
C51 C55 1.414(16)
C52 C53 1.397(12)
C52 H8 0.9500
C53 C54 1.401(12)
C53 C59 1.621(18)
C54 H9 0.9500
C55 C56 1.495(15)
C55 C58 1.570(16)
C55 C57 1.611(15)
C56 H55 0.9800
C56 H56 0.9800
C56 H57 0.9800
C57 H58 0.9800
C57 H59 0.9800
C57 H60 0.9800
C58 H61 0.9800
C58 H62 0.9800
C58 H63 0.9800
C59 C60 1.485(16)
C59 C61 1.549(16)
C59 C62 1.574(15)
C60 H64 0.9800
C60 H65 0.9800
C60 H66 0.9800
C61 H67 0.9800
C61 H68 0.9800
C61 H69 0.9800
C62 H70 0.9800
C62 H71 0.9800
C62 H72 0.9800
C63 C64 1.379(11)
C63 S1 1.737(9)
C63 H165 0.9500
C64 C65 1.428(12)
C65 C66 1.368(11)
C66 S1 1.744(9)
C66 H166 0.9500
N1 Zn1 1.840(7)
N2 C6 1.425(10)
N2 Zn1 1.907(8)
N3 C14 1.355(11)
N3 Zn1 2.120(9)
N4 Zn1 2.216(8)
Zn1 O1 2.261(7)
O1 C67 1.409(11)
O1 C70 1.445(11)
C67 C68 1.555(12)
C67 H169 0.9900
C67 H170 0.9900
C68 C69 1.558(13)
C68 H171 0.9900
C68 H172 0.9900
C69 C70 1.481(12)
C69 H173 0.9900
C69 H174 0.9900
C70 H175 0.9900
C70 H176 0.9900
C1T N1T 1.369(13)
C1T C2T 1.456(14)
C1T C20T 1.461(17)
C2T C3T 1.381(15)
C2T C64T 1.454(13)
C3T C4T 1.395(15)
C3T H211 0.9500
C4T N1T 1.381(13)
C4T C15 1.535(12)
C7T C8T 1.298(19)
C7T C14 1.553(16)
C7T H270 0.9500
C8T C9T 1.430(15)
C8T H215 0.9500
C9T C10T 1.435(17)
C9T N2T 1.504(13)
C10T C11T 1.330(18)
C10T C35T 1.493(11)
C11T N3T 1.412(14)
C11T C12T 1.456(16)
C12T C13T 1.415(19)
C12T H195 0.9500
C13T C6 1.268(16)
C13T H196 0.9500
C16T C5 1.296(14)
C16T N4T 1.444(13)
C16T C17T 1.492(16)
C17T C18T 1.367(16)
C17T H218 0.9500
C18T C19T 1.420(14)
C18T H216 0.9500
C19T C20T 1.320(17)
C19T N4T 1.420(14)
C20T C65T 1.462(12)
C21T C22T 1.3900
C21T C26T 1.3900
C21T C15 1.526(10)
C22T C23T 1.3900
C22T H10 0.9500
C23T C24T 1.3900
C23T C27T 1.675(16)
C24T C25T 1.3900
C24T H11 0.9500
C25T C26T 1.3900
C25T C31T 1.426(15)
C26T H12 0.9500
C27T C29T 1.436(18)
C27T C28T 1.554(17)
C27T C30T 1.592(19)
C28T H73 0.9800
C28T H74 0.9800
C28T H75 0.9800
C29T H207 0.9800
C29T H208 0.9800
C29T H209 0.9800
C30T H79 0.9800
C30T H80 0.9800
C30T H81 0.9800
C31T C32T 1.521(16)
C31T C33T 1.539(15)
C31T C34T 1.605(17)
C32T H82 0.9800
C32T H83 0.9800
C32T H84 0.9800
C33T H85 0.9800
C33T H86 0.9800
C33T H87 0.9800
C34T H88 0.9800
C34T H89 0.9800
C34T H90 0.9800
C35T C36T 1.396(11)
C35T C40T 1.408(11)
C36T C37T 1.401(11)
C36T H248 0.9500
C37T C38T 1.380(11)
C37T C41T 1.515(11)
C38T C39T 1.405(11)
C38T H249 0.9500
C39T C40T 1.373(11)
C39T C45T 1.542(11)
C40T H250 0.9500
C41T C44T 1.523(12)
C41T C42T 1.551(12)
C41T C43T 1.560(11)
C42T H251 0.9800
C42T H252 0.9800
C42T H253 0.9800
C43T H254 0.9800
C43T H255 0.9800
C43T H256 0.9800
C44T H257 0.9800
C44T H258 0.9800
C44T H259 0.9800
C45T C46T 1.527(12)
C45T C48T 1.564(12)
C45T C47T 1.603(11)
C46T H260 0.9800
C46T H261 0.9800
C46T H262 0.9800
C47T H263 0.9800
C47T H264 0.9800
C47T H265 0.9800
C48T H266 0.9800
C48T H267 0.9800
C48T H268 0.9800
C49T C54T 1.366(13)
C49T C50T 1.391(13)
C49T C5 1.458(14)
C50T C51T 1.426(13)
C50T H16 0.9500
C51T C55T 1.394(19)
C51T C52T 1.441(13)
C52T C53T 1.386(13)
C52T H17 0.9500
C53T C54T 1.393(13)
C53T C59T 1.632(18)
C54T H18 0.9500
C55T C56T 1.484(17)
C55T C58T 1.600(18)
C55T C57T 1.598(17)
C56T H109 0.9800
C56T H110 0.9800
C56T H111 0.9800
C57T H112 0.9800
C57T H113 0.9800
C57T H114 0.9800
C58T H115 0.9800
C58T H116 0.9800
C58T H117 0.9800
C59T C60T 1.483(18)
C59T C61T 1.545(18)
C59T C62T 1.575(17)
C60T H118 0.9800
C60T H119 0.9800
C60T H120 0.9800
C61T H121 0.9800
C61T H122 0.9800
C61T H123 0.9800
C62T H124 0.9800
C62T H125 0.9800
C62T H126 0.9800
C63T C64T 1.361(11)
C63T S1T 1.730(9)
C63T H168 0.9500
C64T C65T 1.441(12)
C65T C66T 1.369(11)
C66T S1T 1.740(10)
C66T H167 0.9500
N1T Zn1T 1.817(9)
N2T C14 1.457(13)
N2T Zn1T 1.905(10)
N3T C6 1.315(14)
N3T Zn1T 2.135(11)
N4T Zn1T 2.227(8)
Zn1T O1T 2.232(8)
O1T C67T 1.405(12)
O1T C70T 1.433(13)
C67T C68T 1.550(14)
C67T H219 0.9900
C67T H220 0.9900
C68T C69T 1.598(16)
C68T H221 0.9900
C68T H222 0.9900
C69T C70T 1.480(16)
C69T H223 0.9900
C69T H224 0.9900
C70T H225 0.9900
C70T H226 0.9900
C5 C6 1.434(7)
C14 C15 1.412(7)

loop_
_geom_torsion_atom_site_label_1
_geom_torsion_atom_site_label_2
_geom_torsion_atom_site_label_3
_geom_torsion_atom_site_label_4
_geom_torsion
N1 C1 C2 C3 3.0(17)
C20 C1 C2 C3 -179.8(13)
N1 C1 C2 C64 -177.9(12)
C20 C1 C2 C64 -0.7(16)
C64 C2 C3 C4 -176(2)
C1 C2 C3 C4 2.6(15)
C2 C3 C4 N1 -7.7(17)
C2 C3 C4 C5 -176.5(11)
C6 C7 C8 C9 1.6(15)
C7 C8 C9 C10 178.9(14)
C7 C8 C9 N2 2.6(18)
C8 C9 C10 C11 171.7(13)
N2 C9 C10 C11 -12(2)
C8 C9 C10 C35 -3(2)
N2 C9 C10 C35 172.9(10)
C9 C10 C11 N3 24(2)
C35 C10 C11 N3 -160.6(12)
C9 C10 C11 C12 -179.1(13)
C35 C10 C11 C12 -4(2)
C10 C11 C12 C13 -170.3(14)
N3 C11 C12 C13 -6.6(15)
C11 C12 C13 C14 -3.3(18)
C15 C16 C17 C18 174.4(13)
N4 C16 C17 C18 2.0(14)
C16 C17 C18 C19 0.5(16)
C17 C18 C19 C20 -176.4(16)
C17 C18 C19 N4 -2.9(15)
C18 C19 C20 C1 178.6(14)
N4 C19 C20 C1 6(2)
C18 C19 C20 C65 -7(3)
N4 C19 C20 C65 -180.0(15)
N1 C1 C20 C19 -6(3)
C2 C1 C20 C19 177.7(15)
N1 C1 C20 C65 178.9(15)
C2 C1 C20 C65 2.2(16)
C26 C21 C22 C23 0.0
C5 C21 C22 C23 169.0(5)
C21 C22 C23 C24 0.0
C21 C22 C23 C27 -179.2(9)
C22 C23 C24 C25 0.0
C27 C23 C24 C25 179.2(9)
C23 C24 C25 C26 0.0
C23 C24 C25 C31 178.6(9)
C24 C25 C26 C21 0.0
C31 C25 C26 C21 -178.5(9)
C22 C21 C26 C25 0.0
C5 C21 C26 C25 -167.5(6)
C24 C23 C27 C29 -113.9(9)
C22 C23 C27 C29 65.3(11)
C24 C23 C27 C28 120.4(8)
C22 C23 C27 C28 -60.4(10)
C24 C23 C27 C30 6.6(12)
C22 C23 C27 C30 -174.1(7)
C26 C25 C31 C32 -127.0(9)
C24 C25 C31 C32 54.5(11)
C26 C25 C31 C33 107.9(10)
C24 C25 C31 C33 -70.6(12)
C26 C25 C31 C34 -9.9(11)
C24 C25 C31 C34 171.5(7)
C11 C10 C35 C36 74.6(14)
C9 C10 C35 C36 -109.9(11)
C11 C10 C35 C40 -100.5(12)
C9 C10 C35 C40 75.1(16)
C40 C35 C36 C37 -1.2(8)
C10 C35 C36 C37 -176.2(10)
C35 C36 C37 C38 0.0
C35 C36 C37 C41 176.4(8)
C36 C37 C38 C39 1.4(9)
C41 C37 C38 C39 -175.0(12)
C37 C38 C39 C40 -1.5(11)
C37 C38 C39 C45 179.3(8)
C38 C39 C40 C35 0.3(7)
C45 C39 C40 C35 179.5(10)
C36 C35 C40 C39 1.1(8)
C10 C35 C40 C39 176.1(8)
C38 C37 C41 C44 113.1(10)
C36 C37 C41 C44 -63.3(11)
C38 C37 C41 C42 -126.2(8)
C36 C37 C41 C42 57.5(9)
C38 C37 C41 C43 -6.5(13)
C36 C37 C41 C43 177.2(9)
C40 C39 C45 C46 93.2(9)
C38 C39 C45 C46 -87.6(12)
C40 C39 C45 C48 -25.9(11)
C38 C39 C45 C48 153.3(11)
C40 C39 C45 C47 -147.4(8)
C38 C39 C45 C47 31.9(14)
C54 C49 C50 C51 -1.8(15)
C15 C49 C50 C51 172.9(9)
C49 C50 C51 C52 1.1(15)
C49 C50 C51 C55 -176.6(10)
C55 C51 C52 C53 178.4(10)
C50 C51 C52 C53 0.7(15)
C51 C52 C53 C54 -1.7(14)
C51 C52 C53 C59 -179.3(9)
C50 C49 C54 C53 0.8(16)
C15 C49 C54 C53 -174.1(9)
C52 C53 C54 C49 0.9(16)
C59 C53 C54 C49 178.6(10)
C52 C51 C55 C56 -107.4(13)
C50 C51 C55 C56 70.2(15)
C52 C51 C55 C58 126.2(11)
C50 C51 C55 C58 -56.2(13)
C52 C51 C55 C57 12.7(15)
C50 C51 C55 C57 -169.7(10)
C52 C53 C59 C60 58.7(14)
C54 C53 C59 C60 -118.7(12)
C52 C53 C59 C61 -65.6(13)
C54 C53 C59 C61 116.9(12)
C52 C53 C59 C62 -176.8(10)
C54 C53 C59 C62 5.8(14)
S1 C63 C64 C65 0.6(12)
S1 C63 C64 C2 178.8(13)
C3 C2 C64 C63 -1(4)
C1 C2 C64 C63 -179.5(13)
C3 C2 C64 C65 177(3)
C1 C2 C64 C65 -1.2(14)
C63 C64 C65 C66 -5.3(16)
C2 C64 C65 C66 176.0(12)
C63 C64 C65 C20 -178.5(11)
C2 C64 C65 C20 2.8(15)
C19 C20 C65 C66 11(3)
C1 C20 C65 C66 -174.3(16)
C19 C20 C65 C64 -178.1(16)
C1 C20 C65 C64 -3.0(16)
C64 C65 C66 S1 7.3(15)
C20 C65 C66 S1 178.5(14)
C2 C1 N1 C4 -7.0(15)
C20 C1 N1 C4 176.4(16)
C2 C1 N1 Zn1 -169.4(10)
C20 C1 N1 Zn1 14(2)
C3 C4 N1 C1 8.8(15)
C5 C4 N1 C1 177.1(11)
C3 C4 N1 Zn1 169.3(10)
C5 C4 N1 Zn1 -22.3(18)
C10 C9 N2 C6 178.0(11)
C8 C9 N2 C6 -5.4(13)
C10 C9 N2 Zn1 3.6(17)
C8 C9 N2 Zn1 -179.8(10)
C10 C11 N3 C14 177.1(12)
C12 C11 N3 C14 15.9(13)
C10 C11 N3 Zn1 -21.0(18)
C12 C11 N3 Zn1 177.8(9)
C20 C19 N4 C16 178.5(13)
C18 C19 N4 C16 4.2(13)
C20 C19 N4 Zn1 -13.4(17)
C18 C19 N4 Zn1 172.3(8)
C15 C16 N4 C19 -177.5(10)
C17 C16 N4 C19 -3.8(13)
C15 C16 N4 Zn1 14.7(15)
C17 C16 N4 Zn1 -171.7(8)
C64 C63 S1 C66 3.0(8)
C65 C66 S1 C63 -5.9(11)
C1 N1 Zn1 N2 174.3(11)
C4 N1 Zn1 N2 18.3(12)
C1 N1 Zn1 N3 -94(2)
C4 N1 Zn1 N3 110(2)
C1 N1 Zn1 N4 -15.2(11)
C4 N1 Zn1 N4 -171.2(12)
C1 N1 Zn1 O1 75.1(11)
C4 N1 Zn1 O1 -80.9(12)
C6 N2 Zn1 N1 -6.7(10)
C9 N2 Zn1 N1 165.5(11)
C6 N2 Zn1 N3 -174.2(10)
C9 N2 Zn1 N3 -2.0(11)
C6 N2 Zn1 N4 -88(2)
C9 N2 Zn1 N4 84(2)
C6 N2 Zn1 O1 90.1(9)
C9 N2 Zn1 O1 -97.8(11)
C14 N3 Zn1 N1 78(2)
C11 N3 Zn1 N1 -83(2)
C14 N3 Zn1 N2 169.0(9)
C11 N3 Zn1 N2 7.8(9)
C14 N3 Zn1 N4 -1.5(8)
C11 N3 Zn1 N4 -162.7(9)
C14 N3 Zn1 O1 -91.5(8)
C11 N3 Zn1 O1 107.3(9)
C19 N4 Zn1 N1 15.9(9)
C16 N4 Zn1 N1 -177.9(10)
C19 N4 Zn1 N2 97(2)
C16 N4 Zn1 N2 -97(2)
C19 N4 Zn1 N3 -176.4(9)
C16 N4 Zn1 N3 -10.2(9)
C19 N4 Zn1 O1 -81.0(9)
C16 N4 Zn1 O1 85.1(9)
N1 Zn1 O1 C67 52.9(8)
N2 Zn1 O1 C67 -36.5(8)
N3 Zn1 O1 C67 -129.4(8)
N4 Zn1 O1 C67 143.1(7)
N1 Zn1 O1 C70 -76.8(8)
N2 Zn1 O1 C70 -166.1(8)
N3 Zn1 O1 C70 101.0(8)
N4 Zn1 O1 C70 13.5(8)
C70 O1 C67 C68 31.9(11)
Zn1 O1 C67 C68 -105.4(9)
O1 C67 C68 C69 -16.0(13)
C67 C68 C69 C70 -5.9(12)
C67 O1 C70 C69 -39.4(12)
Zn1 O1 C70 C69 93.7(10)
C68 C69 C70 O1 26.3(11)
N1T C1T C2T C3T 9(2)
C20T C1T C2T C3T 178.3(15)
N1T C1T C2T C64T -170.2(13)
C20T C1T C2T C64T -0.8(19)
C1T C2T C3T C4T 0.3(18)
C64T C2T C3T C4T 179(3)
C2T C3T C4T N1T -9.2(19)
C2T C3T C4T C15 176.9(13)
C14 C7T C8T C9T 5.5(18)
C7T C8T C9T C10T 168.1(15)
C7T C8T C9T N2T 6(2)
C8T C9T C10T C11T -170.1(17)
N2T C9T C10T C11T -7(2)
C8T C9T C10T C35T 8(2)
N2T C9T C10T C35T 171.3(12)
C9T C10T C11T N3T 9(4)
C35T C10T C11T N3T -169.2(19)
C9T C10T C11T C12T 179.3(17)
C35T C10T C11T C12T 1(3)
C10T C11T C12T C13T -178.8(18)
N3T C11T C12T C13T -5.0(19)
C11T C12T C13T C6 -1(2)
C5 C16T C17T C18T 174.6(19)
N4T C16T C17T C18T 7(2)
C16T C17T C18T C19T -2(2)
C17T C18T C19T C20T -179.2(19)
C17T C18T C19T N4T -5(2)
N4T C19T C20T C1T 9(3)
C18T C19T C20T C1T -177.3(18)
N4T C19T C20T C65T -179.0(17)
C18T C19T C20T C65T -6(4)
N1T C1T C20T C19T -16(3)
C2T C1T C20T C19T 177.4(17)
N1T C1T C20T C65T 170.7(17)
C2T C1T C20T C65T 3.7(19)
C26T C21T C22T C23T 0.0
C15 C21T C22T C23T -173.2(3)
C21T C22T C23T C24T 0.0
C21T C22T C23T C27T 175.2(7)
C22T C23T C24T C25T 0.0
C27T C23T C24T C25T -175.1(7)
C23T C24T C25T C26T 0.0
C23T C24T C25T C31T 178.6(7)
C24T C25T C26T C21T 0.0
C31T C25T C26T C21T -178.4(8)
C22T C21T C26T C25T 0.0
C15 C21T C26T C25T 173.3(3)
C24T C23T C27T C29T 75.3(16)
C22T C23T C27T C29T -99.8(15)
C24T C23T C27T C28T -50.2(13)
C22T C23T C27T C28T 134.6(10)
C24T C23T C27T C30T -160.6(8)
C22T C23T C27T C30T 24.3(12)
C26T C25T C31T C32T 5.9(14)
C24T C25T C31T C32T -172.6(9)
C26T C25T C31T C33T 128.8(10)
C24T C25T C31T C33T -49.7(12)
C26T C25T C31T C34T -114.1(9)
C24T C25T C31T C34T 67.4(10)
C11T C10T C35T C36T -116.4(17)
C9T C10T C35T C36T 65.5(19)
C11T C10T C35T C40T 69(2)
C9T C10T C35T C40T -109.5(15)
C40T C35T C36T C37T -5(2)
C10T C35T C36T C37T -179.8(14)
C35T C36T C37T C38T 7.3(19)
C35T C36T C37T C41T -179.1(12)
C36T C37T C38T C39T -5(2)
C41T C37T C38T C39T -178.1(15)
C37T C38T C39T C40T 0(2)
C37T C38T C39T C45T -177.4(13)
C38T C39T C40T C35T 3(2)
C45T C39T C40T C35T -179.6(13)
C36T C35T C40T C39T -1(2)
C10T C35T C40T C39T 174.2(14)
C38T C37T C41T C44T 106.2(15)
C36T C37T C41T C44T -66.7(15)
C38T C37T C41T C42T -134.2(13)
C36T C37T C41T C42T 53.0(15)
C38T C37T C41T C43T -14.2(18)
C36T C37T C41T C43T 172.9(12)
C40T C39T C45T C46T 126.0(12)
C38T C39T C45T C46T -56.6(17)
C40T C39T C45T C48T 5.9(16)
C38T C39T C45T C48T -176.7(14)
C40T C39T C45T C47T -113.4(13)
C38T C39T C45T C47T 64.0(16)
C54T C49T C50T C51T 5.5(18)
C5 C49T C50T C51T -166.4(11)
C49T C50T C51T C55T -179.8(14)
C49T C50T C51T C52T -6.3(18)
C55T C51T C52T C53T 179.3(14)
C50T C51T C52T C53T 5.5(19)
C51T C52T C53T C54T -3.8(19)
C51T C52T C53T C59T 177.4(13)
C50T C49T C54T C53T -3.7(19)
C5 C49T C54T C53T 168.8(12)
C52T C53T C54T C49T 2.8(19)
C59T C53T C54T C49T -178.3(13)
C50T C51T C55T C56T -124.1(15)
C52T C51T C55T C56T 62.6(18)
C50T C51T C55T C58T 111.3(15)
C52T C51T C55T C58T -62.0(17)
C50T C51T C55T C57T -3(2)
C52T C51T C55T C57T -176.4(12)
C52T C53T C59T C60T -111.7(15)
C54T C53T C59T C60T 69.5(16)
C52T C53T C59T C61T 125.4(15)
C54T C53T C59T C61T -53.4(17)
C52T C53T C59T C62T 13.7(17)
C54T C53T C59T C62T -165.1(13)
S1T C63T C64T C65T -0.1(12)
S1T C63T C64T C2T 177.2(15)
C3T C2T C64T C63T 2(4)
C1T C2T C64T C63T -179.9(14)
C3T C2T C64T C65T 179(3)
C1T C2T C64T C65T -2.5(16)
C63T C64T C65T C66T -2.3(15)
C2T C64T C65T C66T 179.5(12)
C63T C64T C65T C20T -176.8(12)
C2T C64T C65T C20T 5.0(16)
C19T C20T C65T C66T 9(3)
C1T C20T C65T C66T -178.1(16)
C19T C20T C65T C64T -178.1(19)
C1T C20T C65T C64T -5.4(17)
C64T C65T C66T S1T 3.6(14)
C20T C65T C66T S1T 176.3(15)
C2T C1T N1T C4T -13.6(18)
C20T C1T N1T C4T -179.9(18)
C2T C1T N1T Zn1T -179.0(12)
C20T C1T N1T Zn1T 15(3)
C3T C4T N1T C1T 13.3(17)
C15 C4T N1T C1T -172.9(12)
C3T C4T N1T Zn1T 177.4(11)
C15 C4T N1T Zn1T -9(2)
C8T C9T N2T C14 -13.7(14)
C10T C9T N2T C14 -178.0(11)
C8T C9T N2T Zn1T -171.7(12)
C10T C9T N2T Zn1T 23.9(18)
C10T C11T N3T C6 -177.0(19)
C12T C11T N3T C6 10.6(19)
C10T C11T N3T Zn1T -19(3)
C12T C11T N3T Zn1T 168.6(12)
C20T C19T N4T C16T -175.2(17)
C18T C19T N4T C16T 9.9(18)
C20T C19T N4T Zn1T -5(2)
C18T C19T N4T Zn1T -179.6(11)
C5 C16T N4T C19T -179.4(15)
C17T C16T N4T C19T -10.6(18)
C5 C16T N4T Zn1T 10(2)
C17T C16T N4T Zn1T 178.7(10)
C64T C63T S1T C66T 1.8(8)
C65T C66T S1T C63T -3.1(10)
C1T N1T Zn1T N2T 159.5(14)
C4T N1T Zn1T N2T -0.7(14)
C1T N1T Zn1T N3T 66(3)
C4T N1T Zn1T N3T -94(3)
C1T N1T Zn1T N4T -6.7(13)
C4T N1T Zn1T N4T -166.9(13)
C1T N1T Zn1T O1T -98.5(13)
C4T N1T Zn1T O1T 101.2(13)
C14 N2T Zn1T N1T 12.2(12)
C9T N2T Zn1T N1T 161.6(12)
C14 N2T Zn1T N3T -178.3(12)
C9T N2T Zn1T N3T -28.9(13)
C14 N2T Zn1T N4T 98(2)
C9T N2T Zn1T N4T -112(2)
C14 N2T Zn1T O1T -86.7(11)
C9T N2T Zn1T O1T 62.7(13)
C6 N3T Zn1T N1T -89(3)
C11T N3T Zn1T N1T 114(3)
C6 N3T Zn1T N2T 178.4(12)
C11T N3T Zn1T N2T 21.3(13)
C6 N3T Zn1T N4T -15.3(11)
C11T N3T Zn1T N4T -172.4(12)
C6 N3T Zn1T O1T 76.5(11)
C11T N3T Zn1T O1T -80.6(12)
C19T N4T Zn1T N1T 2.8(12)
C16T N4T Zn1T N1T 171.9(13)
C19T N4T Zn1T N2T -83(2)
C16T N4T Zn1T N2T 86(2)
C19T N4T Zn1T N3T -167.1(12)
C16T N4T Zn1T N3T 2.0(13)
C19T N4T Zn1T O1T 101.6(12)
C16T N4T Zn1T O1T -89.3(13)
N1T Zn1T O1T C67T 49.3(10)
N2T Zn1T O1T C67T 140.7(10)
N3T Zn1T O1T C67T -128.0(10)
N4T Zn1T O1T C67T -40.5(10)
N1T Zn1T O1T C70T -166.0(11)
N2T Zn1T O1T C70T -74.5(12)
N3T Zn1T O1T C70T 16.7(11)
N4T Zn1T O1T C70T 104.2(11)
C70T O1T C67T C68T -17.6(17)
Zn1T O1T C67T C68T 130.7(11)
O1T C67T C68T C69T -3(2)
C67T C68T C69T C70T 20(2)
C67T O1T C70T C69T 36(2)
Zn1T O1T C70T C69T -110.9(16)
C68T C69T C70T O1T -32(2)
N4T C16T C5 C6 -13(2)
C17T C16T C5 C6 -177.8(14)
N4T C16T C5 C49T 165.8(15)
C17T C16T C5 C49T 1(2)
N4T C16T C5 C21 175.4(13)
C17T C16T C5 C21 10(2)
N4T C16T C5 C4 9(4)
C17T C16T C5 C4 -156(7)
C54T C49T C5 C16T 96.8(14)
C50T C49T C5 C16T -91.3(15)
C54T C49T C5 C6 -84.7(12)
C50T C49T C5 C6 87.2(13)
C54T C49T C5 C21 -40(3)
C50T C49T C5 C21 132(4)
C54T C49T C5 C4 102.9(12)
C50T C49T C5 C4 -85.3(13)
C22 C21 C5 C16T -86.6(11)
C26 C21 C5 C16T 81.6(12)
C22 C21 C5 C6 100.0(5)
C26 C21 C5 C6 -91.8(6)
C22 C21 C5 C49T -40(3)
C26 C21 C5 C49T 128(3)
C22 C21 C5 C4 -82.6(9)
C26 C21 C5 C4 85.7(9)
N1 C4 C5 C16T -153(7)
C3 C4 C5 C16T 15(5)
N1 C4 C5 C6 8.6(14)
C3 C4 C5 C6 176.6(10)
N1 C4 C5 C49T -178.5(11)
C3 C4 C5 C49T -10.5(15)
N1 C4 C5 C21 -168.8(9)
C3 C4 C5 C21 -0.8(16)
C12T C13T C6 N3T 7.1(19)
C12T C13T C6 N2 -2.4(19)
C12T C13T C6 C5 -179.9(11)
C12T C13T C6 C7 170(15)
C11T N3T C6 C13T -12.1(18)
Zn1T N3T C6 C13T -167.3(12)
C11T N3T C6 N2 118(5)
Zn1T N3T C6 N2 -37(3)
C11T N3T C6 C5 175.0(10)
Zn1T N3T C6 C5 19.8(16)
C11T N3T C6 C7 -13.9(17)
Zn1T N3T C6 C7 -169.1(9)
C9 N2 C6 C13T 7.0(13)
Zn1 N2 C6 C13T -178.6(12)
C9 N2 C6 N3T -45(4)
Zn1 N2 C6 N3T 129(5)
C9 N2 C6 C5 -175.2(7)
Zn1 N2 C6 C5 -0.9(12)
C9 N2 C6 C7 6.2(11)
Zn1 N2 C6 C7 -179.5(9)
C16T C5 C6 C13T -175.1(17)
C49T C5 C6 C13T 6.7(15)
C21 C5 C6 C13T -3.0(14)
C4 C5 C6 C13T 179.2(13)
C16T C5 C6 N3T -3.9(17)
C49T C5 C6 N3T 178.0(11)
C21 C5 C6 N3T 168.2(10)
C4 C5 C6 N3T -9.5(13)
C16T C5 C6 N2 7.5(15)
C49T C5 C6 N2 -170.6(8)
C21 C5 C6 N2 179.6(7)
C4 C5 C6 N2 1.8(10)
C16T C5 C6 C7 -174.0(14)
C49T C5 C6 C7 7.9(12)
C21 C5 C6 C7 -1.9(10)
C4 C5 C6 C7 -179.6(9)
C8 C7 C6 C13T -13(14)
C8 C7 C6 N3T 3.9(15)
C8 C7 C6 N2 -5.7(14)
C8 C7 C6 C5 175.7(9)
C12 C13 C14 N3 11.9(15)
C12 C13 C14 C15 -177.7(9)
C12 C13 C14 N2T 2.4(16)
C12 C13 C14 C7T -124(8)
C11 N3 C14 C13 -18.6(13)
Zn1 N3 C14 C13 -179.0(9)
C11 N3 C14 C15 171.3(7)
Zn1 N3 C14 C15 10.8(12)
C11 N3 C14 N2T 119(4)
Zn1 N3 C14 N2T -41(3)
C11 N3 C14 C7T -11.6(13)
Zn1 N3 C14 C7T -172.0(9)
C9T N2T C14 C13 8.0(12)
Zn1T N2T C14 C13 166.2(11)
C9T N2T C14 N3 -37(3)
Zn1T N2T C14 N3 121(5)
C9T N2T C14 C15 -171.9(6)
Zn1T N2T C14 C15 -13.7(14)
C9T N2T C14 C7T 16.6(12)
Zn1T N2T C14 C7T 174.8(11)
C8T C7T C14 C13 40(6)
C8T C7T C14 N3 -5.0(16)
C8T C7T C14 C15 172.4(11)
C8T C7T C14 N2T -16.2(17)
N4 C16 C15 C14 -5.1(16)
C17 C16 C15 C14 -176.5(11)
N4 C16 C15 C49 173.9(10)
C17 C16 C15 C49 2.5(17)
N4 C16 C15 C4T 0(3)
C17 C16 C15 C4T -171(5)
N4 C16 C15 C21T 169.9(8)
C17 C16 C15 C21T -1.5(17)
C13 C14 C15 C16 -177.1(12)
N3 C14 C15 C16 -9.4(13)
N2T C14 C15 C16 2.8(12)
C7T C14 C15 C16 173.8(11)
C13 C14 C15 C49 4.1(13)
N3 C14 C15 C49 171.8(9)
N2T C14 C15 C49 -176.0(8)
C7T C14 C15 C49 -5.0(11)
C13 C14 C15 C4T -178.5(11)
N3 C14 C15 C4T -10.8(11)
N2T C14 C15 C4T 1.4(11)
C7T C14 C15 C4T 172.4(10)
C13 C14 C15 C21T 7.9(12)
N3 C14 C15 C21T 175.6(8)
N2T C14 C15 C21T -172.3(7)
C7T C14 C15 C21T -1.2(10)
C54 C49 C15 C16 -104.5(11)
C50 C49 C15 C16 80.9(11)
C54 C49 C15 C14 74.6(10)
C50 C49 C15 C14 -100.0(10)
C54 C49 C15 C4T -102.7(11)
C50 C49 C15 C4T 82.7(12)
C54 C49 C15 C21T 54(3)
C50 C49 C15 C21T -121(4)
N1T C4T C15 C16 -166(5)
C3T C4T C15 C16 7(3)
N1T C4T C15 C14 9.2(16)
C3T C4T C15 C14 -177.5(11)
N1T C4T C15 C49 -173.4(11)
C3T C4T C15 C49 -0.1(16)
N1T C4T C15 C21T -178.4(10)
C3T C4T C15 C21T -5.1(17)
C22T C21T C15 C16 82.5(7)
C26T C21T C15 C16 -90.8(7)
C22T C21T C15 C14 -101.6(4)
C26T C21T C15 C14 85.1(4)
C22T C21T C15 C49 59(3)
C26T C21T C15 C49 -114(3)
C22T C21T C15 C4T 85.6(8)
C26T C21T C15 C4T -87.7(8)
